data_7052391
loop_
_publ_author_name
'Matthieu Demange'
'Leila Boubekeur'
'Audrey Auffrant'
'Nicolas M\'ezailles'
'Louis Ricard'
'Xavier Le Goff'
'Pascal Le Floch'

_publ_section_title
;
 A new and convenient approach towards bis(iminophosphoranyl)methane
 ligands and their dicationic, cationic, anionic and dianionic
 derivatives
;
_journal_issue 12
_journal_name_full 'New Journal of Chemistry'
_journal_page_first 1745
_journal_paper_doi 10.1039/b610049j
_journal_volume 30
_journal_year 2006
_chemical_formula_sum 'C74 H94 Li4 N4 O P4'
_chemical_formula_weight 1207.17
_chemical_name_systematic
;
?
;
_space_group_IT_number 4
_symmetry_cell_setting monoclinic
_symmetry_space_group_name_Hall 'P 2yb'
_symmetry_space_group_name_H-M 'P 1 21 1'
_atom_sites_solution_hydrogens geom
_atom_sites_solution_primary direct
_atom_sites_solution_secondary difmap
_audit_creation_method SHELXL-97
_cell_angle_alpha 90.00
_cell_angle_beta 106.4060(10)
_cell_angle_gamma 90.00
_cell_formula_units_Z 4
_cell_length_a 18.3440(10)
_cell_length_b 16.7080(10)
_cell_length_c 25.5700(10)
_cell_measurement_reflns_used 15396
_cell_measurement_temperature 150.0(1)
_cell_measurement_theta_max 27.485
_cell_measurement_theta_min 0.998
_cell_volume 7517.9(7)
_computing_structure_refinement 'SHELXL-97 (Sheldrick, 1997)'
_computing_structure_solution 'SHELXS-97 (Sheldrick, 1990)'
_diffrn_ambient_temperature 150.0(1)
_diffrn_measured_fraction_theta_full 0.994
_diffrn_measured_fraction_theta_max 0.994
_diffrn_measurement_device_type KappaCCD
_diffrn_measurement_method 'phi and omega scans'
_diffrn_radiation_monochromator graphite
_diffrn_radiation_source 'fine-focus sealed tube'
_diffrn_radiation_type MoK\a
_diffrn_radiation_wavelength 0.71069
_diffrn_reflns_av_R_equivalents 0.0000
_diffrn_reflns_av_sigmaI/netI 0.0535
_diffrn_reflns_limit_h_max 23
_diffrn_reflns_limit_h_min -23
_diffrn_reflns_limit_k_max 21
_diffrn_reflns_limit_k_min -20
_diffrn_reflns_limit_l_max 33
_diffrn_reflns_limit_l_min -33
_diffrn_reflns_number 29363
_diffrn_reflns_theta_full 27.45
_diffrn_reflns_theta_max 27.45
_diffrn_reflns_theta_min 2.72
_exptl_absorpt_coefficient_mu 0.142
_exptl_absorpt_correction_T_max 0.9749
_exptl_absorpt_correction_T_min 0.9694
_exptl_absorpt_correction_type multi-scan
_exptl_crystal_colour colorless
_exptl_crystal_density_diffrn 1.067
_exptl_crystal_density_method 'not measured'
_exptl_crystal_description block
_exptl_crystal_F_000 2584
_exptl_crystal_size_max 0.22
_exptl_crystal_size_mid 0.18
_exptl_crystal_size_min 0.18
_refine_diff_density_max 0.238
_refine_diff_density_min -0.242
_refine_diff_density_rms 0.040
_refine_ls_abs_structure_details 'Flack H D (1983), Acta Cryst. A39, 876-881'
_refine_ls_abs_structure_Flack -0.04(3)
_refine_ls_extinction_method none
_refine_ls_goodness_of_fit_ref 0.998
_refine_ls_hydrogen_treatment constr
_refine_ls_matrix_type full
_refine_ls_number_parameters 1553
_refine_ls_number_reflns 29363
_refine_ls_number_restraints 1
_refine_ls_restrained_S_all 0.998
_refine_ls_R_factor_all 0.0504
_refine_ls_R_factor_gt 0.0393
_refine_ls_shift/su_max 0.001
_refine_ls_shift/su_mean 0.000
_refine_ls_structure_factor_coef Fsqd
_refine_ls_weighting_details 'calc w=1/[\s^2^(Fo^2^)+(0.0598P)^2^+0.0000P] where P=(Fo^2^+2Fc^2^)/3'
_refine_ls_weighting_scheme calc
_refine_ls_wR_factor_gt 0.0975
_refine_ls_wR_factor_ref 0.1020
_reflns_number_gt 24710
_reflns_number_total 29363
_reflns_threshold_expression >2sigma(I)
_cod_data_source_file b610049j.txt
_cod_data_source_block linpcarb
_cod_depositor_comments
;
The following automatic conversions were performed:
'_symmetry_cell_setting' value 'Monoclinic' changed to 'monoclinic'
according to '/home/saulius/struct/CIF-dictionaries/cif_core.dic'
dictionary named 'cif_core.dic' version 2.4.1 from 2010-06-29.

Automatic conversion script
Id: cif_fix_enum 1527 2010-12-29 10:47:43Z saulius 
;
_cod_original_sg_symbol_H-M 'P21 '
_cod_database_code 7052391

loop_
_symmetry_equiv_pos_as_xyz
'x, y, z'
'-x, y+1/2, -z'

loop_
_atom_site_label
_atom_site_type_symbol
_atom_site_fract_x
_atom_site_fract_y
_atom_site_fract_z
_atom_site_U_iso_or_equiv
_atom_site_adp_type
_atom_site_occupancy
_atom_site_symmetry_multiplicity
_atom_site_calc_flag
_atom_site_refinement_flags
_atom_site_disorder_assembly
_atom_site_disorder_group
P1 P 0.89566(3) 0.35855(3) 0.499108(19) 0.02498(11) Uani 1 1 d . . .
P2 P 0.79403(3) 0.45534(3) 0.55463(2) 0.02705(11) Uani 1 1 d . . .
P3 P 0.70377(3) 0.15914(3) 0.54241(2) 0.02726(11) Uani 1 1 d . . .
P4 P 0.62258(3) 0.24106(3) 0.433386(19) 0.02521(11) Uani 1 1 d . . .
N1 N 0.87612(9) 0.27022(10) 0.47120(6) 0.0258(4) Uani 1 1 d . . .
N2 N 0.71116(9) 0.42682(10) 0.55948(6) 0.0276(4) Uani 1 1 d . . .
N3 N 0.77954(10) 0.19229(11) 0.58723(6) 0.0301(4) Uani 1 1 d . . .
N4 N 0.65027(9) 0.32216(10) 0.40898(6) 0.0263(4) Uani 1 1 d . . .
C1 C 0.81959(11) 0.37741(12) 0.52182(8) 0.0273(4) Uani 1 1 d . . .
C2 C 0.93057(11) 0.22990(13) 0.44738(8) 0.0284(4) Uani 1 1 d . . .
H2 H 0.9820 0.2530 0.4649 0.034 Uiso 1 1 calc R . .
C3 C 0.93353(13) 0.14117(14) 0.46209(9) 0.0386(5) Uani 1 1 d . . .
H3A H 0.9566 0.1348 0.5014 0.058 Uiso 1 1 calc R . .
H3B H 0.9640 0.1125 0.4422 0.058 Uiso 1 1 calc R . .
H3C H 0.8819 0.1193 0.4521 0.058 Uiso 1 1 calc R . .
C4 C 0.91315(12) 0.24308(15) 0.38488(8) 0.0350(5) Uani 1 1 d . . .
H4 H 0.9033 0.3015 0.3778 0.042 Uiso 1 1 calc R . .
C5 C 0.98167(15) 0.2212(2) 0.36486(10) 0.0596(8) Uani 1 1 d . . .
H5A H 0.9906 0.1634 0.3686 0.089 Uiso 1 1 calc R . .
H5B H 1.0267 0.2497 0.3867 0.089 Uiso 1 1 calc R . .
H5C H 0.9716 0.2365 0.3265 0.089 Uiso 1 1 calc R . .
C6 C 0.84307(13) 0.19841(16) 0.35187(9) 0.0445(6) Uani 1 1 d . . .
H6A H 0.8531 0.1407 0.3544 0.067 Uiso 1 1 calc R . .
H6B H 0.8308 0.2152 0.3136 0.067 Uiso 1 1 calc R . .
H6C H 0.8001 0.2105 0.3663 0.067 Uiso 1 1 calc R . .
C7 C 0.98744(10) 0.35668(14) 0.55145(8) 0.0295(4) Uani 1 1 d . . .
C8 C 1.02667(12) 0.42671(15) 0.57041(9) 0.0389(5) Uani 1 1 d . . .
H8 H 1.0084 0.4763 0.5537 0.047 Uiso 1 1 calc R . .
C9 C 1.09258(14) 0.42476(19) 0.61378(10) 0.0535(7) Uani 1 1 d . . .
H9 H 1.1192 0.4730 0.6264 0.064 Uiso 1 1 calc R . .
C10 C 1.11937(15) 0.3531(2) 0.63858(11) 0.0627(8) Uani 1 1 d . . .
H10 H 1.1640 0.3518 0.6685 0.075 Uiso 1 1 calc R . .
C11 C 1.08143(16) 0.28432(19) 0.61982(11) 0.0625(8) Uani 1 1 d . . .
H11 H 1.1003 0.2349 0.6366 0.075 Uiso 1 1 calc R . .
C12 C 1.01556(13) 0.28512(16) 0.57656(9) 0.0428(6) Uani 1 1 d . . .
H12 H 0.9897 0.2364 0.5641 0.051 Uiso 1 1 calc R . .
C13 C 0.91471(11) 0.42949(13) 0.45020(8) 0.0290(4) Uani 1 1 d . . .
C14 C 0.98450(12) 0.43231(14) 0.43809(9) 0.0354(5) Uani 1 1 d . . .
H14 H 1.0253 0.3997 0.4581 0.042 Uiso 1 1 calc R . .
C15 C 0.99492(14) 0.48162(16) 0.39770(10) 0.0449(6) Uani 1 1 d . . .
H15 H 1.0427 0.4828 0.3902 0.054 Uiso 1 1 calc R . .
C16 C 0.93647(14) 0.52940(16) 0.36806(10) 0.0476(6) Uani 1 1 d . . .
H16 H 0.9439 0.5635 0.3403 0.057 Uiso 1 1 calc R . .
C17 C 0.86677(14) 0.52720(16) 0.37913(9) 0.0449(6) Uani 1 1 d . . .
H17 H 0.8261 0.5596 0.3587 0.054 Uiso 1 1 calc R . .
C18 C 0.85636(12) 0.47794(14) 0.41990(8) 0.0344(5) Uani 1 1 d . . .
H18 H 0.8085 0.4772 0.4273 0.041 Uiso 1 1 calc R . .
C19 C 0.78599(12) 0.55092(13) 0.51825(8) 0.0315(5) Uani 1 1 d . . .
C20 C 0.84856(13) 0.60069(14) 0.52233(10) 0.0402(5) Uani 1 1 d . . .
H20 H 0.8952 0.5892 0.5489 0.048 Uiso 1 1 calc R . .
C21 C 0.84408(15) 0.66582(16) 0.48883(11) 0.0490(6) Uani 1 1 d . . .
H21 H 0.8874 0.6989 0.4924 0.059 Uiso 1 1 calc R . .
C22 C 0.77672(16) 0.68341(16) 0.44988(11) 0.0528(7) Uani 1 1 d . . .
H22 H 0.7736 0.7280 0.4263 0.063 Uiso 1 1 calc R . .
C23 C 0.71345(14) 0.63516(16) 0.44551(11) 0.0491(6) Uani 1 1 d . . .
H23 H 0.6668 0.6472 0.4191 0.059 Uiso 1 1 calc R . .
C24 C 0.71836(13) 0.57014(14) 0.47925(9) 0.0382(5) Uani 1 1 d . . .
H24 H 0.6748 0.5377 0.4759 0.046 Uiso 1 1 calc R . .
C25 C 0.85940(12) 0.48029(14) 0.62160(8) 0.0352(5) Uani 1 1 d . . .
C26 C 0.85764(14) 0.55455(17) 0.64647(10) 0.0476(6) Uani 1 1 d . . .
H26 H 0.8231 0.5947 0.6282 0.057 Uiso 1 1 calc R . .
C27 C 0.90689(18) 0.5696(2) 0.69843(11) 0.0664(9) Uani 1 1 d . . .
H27 H 0.9062 0.6203 0.7151 0.080 Uiso 1 1 calc R . .
C28 C 0.95666(18) 0.5105(2) 0.72551(11) 0.0667(9) Uani 1 1 d . . .
H28 H 0.9899 0.5205 0.7608 0.080 Uiso 1 1 calc R . .
C29 C 0.95759(16) 0.4381(2) 0.70132(10) 0.0608(8) Uani 1 1 d . . .
H29 H 0.9911 0.3975 0.7200 0.073 Uiso 1 1 calc R . .
C30 C 0.90982(14) 0.42317(17) 0.64932(9) 0.0470(6) Uani 1 1 d . . .
H30 H 0.9120 0.3727 0.6327 0.056 Uiso 1 1 calc R . .
C31 C 0.66275(11) 0.47960(14) 0.58198(8) 0.0313(5) Uani 1 1 d . . .
H31 H 0.6788 0.5361 0.5784 0.038 Uiso 1 1 calc R . .
C32 C 0.58095(12) 0.47086(15) 0.54693(9) 0.0373(5) Uani 1 1 d . . .
H32A H 0.5778 0.4843 0.5090 0.056 Uiso 1 1 calc R . .
H32B H 0.5483 0.5071 0.5603 0.056 Uiso 1 1 calc R . .
H32C H 0.5641 0.4155 0.5488 0.056 Uiso 1 1 calc R . .
C33 C 0.67135(13) 0.46389(15) 0.64280(8) 0.0392(5) Uani 1 1 d . . .
H33 H 0.7270 0.4624 0.6618 0.047 Uiso 1 1 calc R . .
C34 C 0.63835(17) 0.38404(19) 0.65346(11) 0.0590(7) Uani 1 1 d . . .
H34A H 0.6502 0.3751 0.6929 0.088 Uiso 1 1 calc R . .
H34B H 0.6605 0.3409 0.6369 0.088 Uiso 1 1 calc R . .
H34C H 0.5831 0.3847 0.6375 0.088 Uiso 1 1 calc R . .
C35 C 0.63756(17) 0.5329(2) 0.66777(10) 0.0654(9) Uani 1 1 d . . .
H35A H 0.5822 0.5333 0.6524 0.098 Uiso 1 1 calc R . .
H35B H 0.6585 0.5838 0.6595 0.098 Uiso 1 1 calc R . .
H35C H 0.6503 0.5258 0.7074 0.098 Uiso 1 1 calc R . .
C36 C 0.68820(11) 0.23096(12) 0.49427(7) 0.0265(4) Uani 1 1 d . . .
C37 C 0.81379(13) 0.14871(15) 0.63855(8) 0.0385(5) Uani 1 1 d . . .
H37 H 0.7980 0.0914 0.6327 0.046 Uiso 1 1 calc R . .
C38 C 0.90002(14) 0.15212(18) 0.65015(10) 0.0519(6) Uani 1 1 d . . .
H38A H 0.9150 0.1247 0.6209 0.078 Uiso 1 1 calc R . .
H38B H 0.9239 0.1257 0.6850 0.078 Uiso 1 1 calc R . .
H38C H 0.9165 0.2081 0.6520 0.078 Uiso 1 1 calc R . .
C39 C 0.78704(16) 0.18047(17) 0.68638(9) 0.0525(7) Uani 1 1 d . . .
H39 H 0.7303 0.1825 0.6738 0.063 Uiso 1 1 calc R . .
C40 C 0.81443(17) 0.26462(19) 0.70340(10) 0.0619(8) Uani 1 1 d . . .
H40A H 0.7845 0.2873 0.7260 0.093 Uiso 1 1 calc R . .
H40B H 0.8084 0.2979 0.6709 0.093 Uiso 1 1 calc R . .
H40C H 0.8682 0.2631 0.7243 0.093 Uiso 1 1 calc R . .
C41 C 0.8087(3) 0.1240(2) 0.73491(12) 0.0940(13) Uani 1 1 d . . .
H41A H 0.8631 0.1119 0.7438 0.141 Uiso 1 1 calc R . .
H41B H 0.7795 0.0743 0.7259 0.141 Uiso 1 1 calc R . .
H41C H 0.7976 0.1494 0.7663 0.141 Uiso 1 1 calc R . .
C42 C 0.62854(12) 0.13929(14) 0.57530(8) 0.0337(5) Uani 1 1 d . . .
C43 C 0.57625(13) 0.19872(16) 0.57628(9) 0.0422(6) Uani 1 1 d . . .
H43 H 0.5771 0.2474 0.5573 0.051 Uiso 1 1 calc R . .
C44 C 0.52291(15) 0.1881(2) 0.60455(11) 0.0573(7) Uani 1 1 d . . .
H44 H 0.4871 0.2290 0.6048 0.069 Uiso 1 1 calc R . .
C45 C 0.52215(17) 0.1171(2) 0.63249(11) 0.0655(9) Uani 1 1 d . . .
H45 H 0.4857 0.1094 0.6520 0.079 Uiso 1 1 calc R . .
C46 C 0.57290(16) 0.05874(19) 0.63208(11) 0.0567(7) Uani 1 1 d . . .
H46 H 0.5721 0.0104 0.6515 0.068 Uiso 1 1 calc R . .
C47 C 0.62643(14) 0.06879(16) 0.60340(9) 0.0450(6) Uani 1 1 d . . .
H47 H 0.6616 0.0272 0.6031 0.054 Uiso 1 1 calc R . .
C48 C 0.61374(11) 0.15930(13) 0.38418(7) 0.0272(4) Uani 1 1 d . . .
C49 C 0.67765(12) 0.11518(13) 0.38457(8) 0.0317(5) Uani 1 1 d . . .
H49 H 0.7231 0.1227 0.4132 0.038 Uiso 1 1 calc R . .
C50 C 0.67611(13) 0.05994(15) 0.34354(9) 0.0401(5) Uani 1 1 d . . .
H50 H 0.7204 0.0302 0.3441 0.048 Uiso 1 1 calc R . .
C51 C 0.61019(14) 0.04852(16) 0.30216(10) 0.0478(6) Uani 1 1 d . . .
H51 H 0.6092 0.0110 0.2740 0.057 Uiso 1 1 calc R . .
C52 C 0.54545(13) 0.09154(16) 0.30140(9) 0.0415(6) Uani 1 1 d . . .
H52 H 0.4999 0.0830 0.2730 0.050 Uiso 1 1 calc R . .
C53 C 0.54693(12) 0.14713(14) 0.34201(8) 0.0351(5) Uani 1 1 d . . .
H53 H 0.5025 0.1770 0.3412 0.042 Uiso 1 1 calc R . .
C54 C 0.52536(11) 0.25139(14) 0.43840(8) 0.0312(5) Uani 1 1 d . . .
C55 C 0.48488(12) 0.18578(15) 0.44811(9) 0.0382(5) Uani 1 1 d . . .
H55 H 0.5040 0.1334 0.4460 0.046 Uiso 1 1 calc R . .
C56 C 0.41659(13) 0.19549(17) 0.46091(10) 0.0464(6) Uani 1 1 d . . .
H56 H 0.3895 0.1499 0.4675 0.056 Uiso 1 1 calc R . .
C57 C 0.38822(13) 0.27129(17) 0.46405(11) 0.0497(7) Uani 1 1 d . . .
H57 H 0.3424 0.2781 0.4738 0.060 Uiso 1 1 calc R . .
C58 C 0.42666(13) 0.33712(17) 0.45292(10) 0.0473(6) Uani 1 1 d . . .
H58 H 0.4063 0.3892 0.4539 0.057 Uiso 1 1 calc R . .
C59 C 0.49503(12) 0.32746(14) 0.44032(9) 0.0357(5) Uani 1 1 d . . .
H59 H 0.5214 0.3731 0.4330 0.043 Uiso 1 1 calc R . .
C60 C 0.71819(12) 0.06010(13) 0.51712(8) 0.0315(5) Uani 1 1 d . . .
C61 C 0.79110(13) 0.03525(14) 0.51761(9) 0.0374(5) Uani 1 1 d . . .
H61 H 0.8339 0.0662 0.5364 0.045 Uiso 1 1 calc R . .
C62 C 0.80151(16) -0.03429(16) 0.49090(10) 0.0502(6) Uani 1 1 d . . .
H62 H 0.8514 -0.0502 0.4912 0.060 Uiso 1 1 calc R . .
C63 C 0.73984(17) -0.08076(16) 0.46384(11) 0.0542(7) Uani 1 1 d . . .
H63 H 0.7472 -0.1280 0.4453 0.065 Uiso 1 1 calc R . .
C64 C 0.66769(15) -0.05777(16) 0.46403(10) 0.0476(6) Uani 1 1 d . . .
H64 H 0.6252 -0.0898 0.4461 0.057 Uiso 1 1 calc R . .
C65 C 0.65696(13) 0.01167(14) 0.49025(9) 0.0369(5) Uani 1 1 d . . .
H65 H 0.6069 0.0268 0.4900 0.044 Uiso 1 1 calc R . .
C66 C 0.60807(11) 0.35125(13) 0.35426(8) 0.0302(4) Uani 1 1 d . . .
H66 H 0.5555 0.3286 0.3454 0.036 Uiso 1 1 calc R . .
C67 C 0.60146(14) 0.44192(15) 0.35616(9) 0.0423(6) Uani 1 1 d . . .
H67A H 0.5695 0.4565 0.3796 0.063 Uiso 1 1 calc R . .
H67B H 0.5785 0.4624 0.3193 0.063 Uiso 1 1 calc R . .
H67C H 0.6521 0.4653 0.3708 0.063 Uiso 1 1 calc R . .
C68 C 0.64411(12) 0.32282(15) 0.30968(8) 0.0355(5) Uani 1 1 d . . .
H68 H 0.6572 0.2649 0.3167 0.043 Uiso 1 1 calc R . .
C69 C 0.71787(14) 0.36695(17) 0.31141(10) 0.0493(6) Uani 1 1 d . . .
H69A H 0.7061 0.4218 0.2982 0.074 Uiso 1 1 calc R . .
H69B H 0.7440 0.3391 0.2881 0.074 Uiso 1 1 calc R . .
H69C H 0.7508 0.3681 0.3490 0.074 Uiso 1 1 calc R . .
C70 C 0.58794(15) 0.3287(2) 0.25334(9) 0.0582(8) Uani 1 1 d . . .
H70A H 0.5732 0.3847 0.2453 0.087 Uiso 1 1 calc R . .
H70B H 0.5427 0.2967 0.2523 0.087 Uiso 1 1 calc R . .
H70C H 0.6116 0.3083 0.2261 0.087 Uiso 1 1 calc R . .
Li1 Li 0.76277(19) 0.2956(2) 0.44072(15) 0.0372(8) Uani 1 1 d . . .
Li2 Li 0.8228(2) 0.2377(2) 0.52838(14) 0.0336(8) Uani 1 1 d . . .
Li3 Li 0.7438(2) 0.3087(2) 0.57139(14) 0.0374(8) Uani 1 1 d . . .
Li4 Li 0.68611(19) 0.3713(2) 0.48532(13) 0.0319(8) Uani 1 1 d . . .
P5 P 0.75806(3) 0.55528(3) -0.044659(19) 0.02634(11) Uani 1 1 d . . .
P6 P 0.90095(3) 0.65691(3) 0.00816(2) 0.02727(11) Uani 1 1 d . . .
P7 P 0.66714(3) 0.84713(3) -0.02963(2) 0.02669(11) Uani 1 1 d . . .
P8 P 0.68208(3) 0.76354(3) 0.08094(2) 0.02801(11) Uani 1 1 d . . .
N5 N 0.67111(9) 0.58016(10) -0.04808(6) 0.0279(4) Uani 1 1 d . . .
N6 N 0.90117(9) 0.74500(11) 0.03610(6) 0.0299(4) Uani 1 1 d . . .
N7 N 0.70616(9) 0.81703(11) -0.07579(6) 0.0288(4) Uani 1 1 d . . .
N8 N 0.73138(9) 0.68307(10) 0.10264(6) 0.0288(4) Uani 1 1 d . . .
C71 C 0.80806(11) 0.63392(12) -0.01185(8) 0.0280(4) Uani 1 1 d . . .
C72 C 0.60756(11) 0.52600(13) -0.07441(7) 0.0287(4) Uani 1 1 d . . .
H72 H 0.6290 0.4708 -0.0736 0.034 Uiso 1 1 calc R . .
C73 C 0.55115(12) 0.52447(16) -0.04075(9) 0.0400(5) Uani 1 1 d . . .
H73A H 0.5752 0.5003 -0.0051 0.060 Uiso 1 1 calc R . .
H73B H 0.5066 0.4929 -0.0598 0.060 Uiso 1 1 calc R . .
H73C H 0.5354 0.5793 -0.0356 0.060 Uiso 1 1 calc R . .
C74 C 0.56964(12) 0.54745(13) -0.13447(8) 0.0345(5) Uani 1 1 d . . .
H74 H 0.6112 0.5572 -0.1519 0.041 Uiso 1 1 calc R . .
C75 C 0.52217(14) 0.62373(16) -0.14120(10) 0.0483(6) Uani 1 1 d . . .
H75A H 0.4770 0.6141 -0.1288 0.072 Uiso 1 1 calc R . .
H75B H 0.5065 0.6394 -0.1797 0.072 Uiso 1 1 calc R . .
H75C H 0.5525 0.6667 -0.1194 0.072 Uiso 1 1 calc R . .
C76 C 0.52229(16) 0.47765(17) -0.16461(9) 0.0538(7) Uani 1 1 d . . .
H76A H 0.5538 0.4294 -0.1597 0.081 Uiso 1 1 calc R . .
H76B H 0.5035 0.4904 -0.2035 0.081 Uiso 1 1 calc R . .
H76C H 0.4791 0.4684 -0.1499 0.081 Uiso 1 1 calc R . .
C77 C 0.78298(11) 0.45882(13) -0.01005(8) 0.0294(4) Uani 1 1 d . . .
C78 C 0.84694(12) 0.41669(14) -0.01431(9) 0.0374(5) Uani 1 1 d . . .
H78 H 0.8745 0.4354 -0.0383 0.045 Uiso 1 1 calc R . .
C79 C 0.87058(14) 0.34805(15) 0.01595(9) 0.0437(6) Uani 1 1 d . . .
H79 H 0.9138 0.3198 0.0123 0.052 Uiso 1 1 calc R . .
C80 C 0.83209(14) 0.32039(15) 0.05116(10) 0.0464(6) Uani 1 1 d . . .
H80 H 0.8487 0.2734 0.0720 0.056 Uiso 1 1 calc R . .
C81 C 0.76862(14) 0.36161(16) 0.05617(10) 0.0456(6) Uani 1 1 d . . .
H81 H 0.7417 0.3431 0.0806 0.055 Uiso 1 1 calc R . .
C82 C 0.74479(13) 0.42986(14) 0.02537(9) 0.0378(5) Uani 1 1 d . . .
H82 H 0.7010 0.4575 0.0287 0.045 Uiso 1 1 calc R . .
C83 C 0.76946(11) 0.53279(14) -0.11213(8) 0.0342(5) Uani 1 1 d . . .
C84 C 0.79515(13) 0.59205(19) -0.14047(9) 0.0478(6) Uani 1 1 d . . .
H84 H 0.8067 0.6437 -0.1249 0.057 Uiso 1 1 calc R . .
C85 C 0.80396(15) 0.5760(2) -0.19155(10) 0.0676(10) Uani 1 1 d . . .
H85 H 0.8211 0.6168 -0.2112 0.081 Uiso 1 1 calc R . .
C86 C 0.78780(16) 0.5007(3) -0.21374(11) 0.0731(11) Uani 1 1 d . . .
H86 H 0.7959 0.4894 -0.2481 0.088 Uiso 1 1 calc R . .
C87 C 0.76019(15) 0.4412(2) -0.18708(10) 0.0611(8) Uani 1 1 d . . .
H87 H 0.7474 0.3901 -0.2034 0.073 Uiso 1 1 calc R . .
C88 C 0.75151(14) 0.45732(17) -0.13659(9) 0.0462(6) Uani 1 1 d . . .
H88 H 0.7330 0.4166 -0.1178 0.055 Uiso 1 1 calc R . .
C89 C 0.94741(11) 0.66151(14) -0.04639(8) 0.0314(4) Uani 1 1 d . . .
C90 C 0.94784(12) 0.73253(14) -0.07487(8) 0.0358(5) Uani 1 1 d . . .
H90 H 0.9288 0.7802 -0.0632 0.043 Uiso 1 1 calc R . .
C91 C 0.97571(14) 0.73479(17) -0.12020(9) 0.0468(6) Uani 1 1 d . . .
H91 H 0.9758 0.7837 -0.1392 0.056 Uiso 1 1 calc R . .
C92 C 1.00295(14) 0.66637(19) -0.13736(10) 0.0524(7) Uani 1 1 d . . .
H92 H 1.0208 0.6678 -0.1688 0.063 Uiso 1 1 calc R . .
C93 C 1.00468(14) 0.59612(17) -0.10972(10) 0.0481(6) Uani 1 1 d . . .
H93 H 1.0248 0.5492 -0.1214 0.058 Uiso 1 1 calc R . .
C94 C 0.97709(12) 0.59338(16) -0.06454(9) 0.0399(5) Uani 1 1 d . . .
H94 H 0.9784 0.5443 -0.0456 0.048 Uiso 1 1 calc R . .
C95 C 0.96362(12) 0.58838(14) 0.05613(8) 0.0331(5) Uani 1 1 d . . .
C96 C 0.93356(13) 0.53742(14) 0.08751(9) 0.0381(5) Uani 1 1 d . . .
H96 H 0.8800 0.5350 0.0812 0.046 Uiso 1 1 calc R . .
C97 C 0.97991(15) 0.48980(17) 0.12790(10) 0.0514(7) Uani 1 1 d . . .
H97 H 0.9581 0.4559 0.1493 0.062 Uiso 1 1 calc R . .
C98 C 1.05797(15) 0.49188(19) 0.13696(11) 0.0571(7) Uani 1 1 d . . .
H98 H 1.0899 0.4592 0.1644 0.069 Uiso 1 1 calc R . .
C99 C 1.08926(15) 0.54171(18) 0.10581(10) 0.0543(7) Uani 1 1 d . . .
H99 H 1.1428 0.5433 0.1120 0.065 Uiso 1 1 calc R . .
C100 C 1.04292(12) 0.58924(16) 0.06567(9) 0.0412(5) Uani 1 1 d . . .
H100 H 1.0650 0.6228 0.0443 0.049 Uiso 1 1 calc R . .
C101 C 0.97253(11) 0.78812(14) 0.05868(8) 0.0329(5) Uani 1 1 d . . .
H101 H 1.0100 0.7673 0.0403 0.039 Uiso 1 1 calc R . .
C102 C 0.96026(14) 0.87626(14) 0.04457(10) 0.0424(6) Uani 1 1 d . . .
H10A H 0.9481 0.8831 0.0050 0.064 Uiso 1 1 calc R . .
H10B H 1.0066 0.9061 0.0623 0.064 Uiso 1 1 calc R . .
H10C H 0.9181 0.8965 0.0573 0.064 Uiso 1 1 calc R . .
C103 C 1.00648(13) 0.77439(16) 0.12090(9) 0.0456(6) Uani 1 1 d . . .
H103 H 1.0045 0.7156 0.1277 0.055 Uiso 1 1 calc R . .
C104 C 0.96176(18) 0.81638(19) 0.15531(11) 0.0629(8) Uani 1 1 d . . .
H10D H 0.9828 0.8012 0.1936 0.094 Uiso 1 1 calc R . .
H10E H 0.9083 0.8003 0.1426 0.094 Uiso 1 1 calc R . .
H10F H 0.9657 0.8745 0.1516 0.094 Uiso 1 1 calc R . .
C105 C 1.09030(17) 0.7998(2) 0.13961(12) 0.0821(11) Uani 1 1 d . . .
H10G H 1.1173 0.7766 0.1152 0.123 Uiso 1 1 calc R . .
H10H H 1.1134 0.7807 0.1769 0.123 Uiso 1 1 calc R . .
H10I H 1.0937 0.8583 0.1387 0.123 Uiso 1 1 calc R . .
C106 C 0.69587(11) 0.77726(13) 0.01915(8) 0.0287(4) Uani 1 1 d . . .
C107 C 0.69838(11) 0.86351(15) -0.12660(8) 0.0333(5) Uani 1 1 d . . .
H107 H 0.6863 0.9201 -0.1194 0.040 Uiso 1 1 calc R . .
C108 C 0.77519(12) 0.86328(17) -0.13894(9) 0.0425(6) Uani 1 1 d . . .
H10J H 0.8129 0.8910 -0.1097 0.064 Uiso 1 1 calc R . .
H10K H 0.7704 0.8908 -0.1736 0.064 Uiso 1 1 calc R . .
H10L H 0.7916 0.8079 -0.1415 0.064 Uiso 1 1 calc R . .
C109 C 0.63388(12) 0.83258(16) -0.17533(8) 0.0412(6) Uani 1 1 d . . .
H109 H 0.5874 0.8273 -0.1625 0.049 Uiso 1 1 calc R . .
C110 C 0.61582(17) 0.8945(2) -0.22179(10) 0.0683(9) Uani 1 1 d . . .
H11A H 0.6608 0.9027 -0.2346 0.102 Uiso 1 1 calc R . .
H11B H 0.6013 0.9453 -0.2084 0.102 Uiso 1 1 calc R . .
H11C H 0.5738 0.8750 -0.2520 0.102 Uiso 1 1 calc R . .
C111 C 0.64965(15) 0.75092(19) -0.19563(10) 0.0556(7) Uani 1 1 d . . .
H11D H 0.6039 0.7312 -0.2225 0.083 Uiso 1 1 calc R . .
H11E H 0.6641 0.7135 -0.1649 0.083 Uiso 1 1 calc R . .
H11F H 0.6912 0.7552 -0.2126 0.083 Uiso 1 1 calc R . .
C112 C 0.56452(11) 0.86092(13) -0.05944(8) 0.0298(4) Uani 1 1 d . . .
C113 C 0.51444(12) 0.80053(15) -0.05537(9) 0.0360(5) Uani 1 1 d . . .
H113 H 0.5332 0.7538 -0.0347 0.043 Uiso 1 1 calc R . .
C114 C 0.43749(13) 0.80761(17) -0.08101(9) 0.0439(6) Uani 1 1 d . . .
H114 H 0.4038 0.7662 -0.0774 0.053 Uiso 1 1 calc R . .
C115 C 0.40955(13) 0.87430(18) -0.11165(9) 0.0470(6) Uani 1 1 d . . .
H115 H 0.3568 0.8785 -0.1297 0.056 Uiso 1 1 calc R . .
C116 C 0.45857(13) 0.93522(16) -0.11603(9) 0.0429(6) Uani 1 1 d . . .
H116 H 0.4394 0.9816 -0.1369 0.052 Uiso 1 1 calc R . .
C117 C 0.53518(12) 0.92886(14) -0.09018(8) 0.0349(5) Uani 1 1 d . . .
H117 H 0.5684 0.9711 -0.0933 0.042 Uiso 1 1 calc R . .
C118 C 0.69687(12) 0.94896(13) -0.00674(8) 0.0309(4) Uani 1 1 d . . .
C119 C 0.65564(14) 0.99444(15) 0.02023(9) 0.0408(5) Uani 1 1 d . . .
H119 H 0.6083 0.9750 0.0231 0.049 Uiso 1 1 calc R . .
C120 C 0.68258(16) 1.06841(16) 0.04329(10) 0.0521(7) Uani 1 1 d . . .
H120 H 0.6532 1.0992 0.0612 0.062 Uiso 1 1 calc R . .
C121 C 0.75166(18) 1.09659(18) 0.04007(11) 0.0604(8) Uani 1 1 d . . .
H121 H 0.7706 1.1464 0.0562 0.073 Uiso 1 1 calc R . .
C122 C 0.79370(16) 1.05161(17) 0.01301(10) 0.0541(7) Uani 1 1 d . . .
H122 H 0.8411 1.0711 0.0102 0.065 Uiso 1 1 calc R . .
C123 C 0.76643(13) 0.97832(15) -0.00985(9) 0.0409(5) Uani 1 1 d . . .
H123 H 0.7957 0.9478 -0.0279 0.049 Uiso 1 1 calc R . .
C124 C 0.58299(12) 0.74858(13) 0.07906(8) 0.0327(5) Uani 1 1 d . . .
C125 C 0.55169(13) 0.67150(14) 0.07104(8) 0.0379(5) Uani 1 1 d . . .
H125 H 0.5847 0.6268 0.0740 0.045 Uiso 1 1 calc R . .
C126 C 0.47442(14) 0.65846(17) 0.05893(10) 0.0465(6) Uani 1 1 d . . .
H126 H 0.4546 0.6057 0.0530 0.056 Uiso 1 1 calc R . .
C127 C 0.42572(15) 0.72365(17) 0.05551(11) 0.0519(7) Uani 1 1 d . . .
H127 H 0.3724 0.7156 0.0466 0.062 Uiso 1 1 calc R . .
C128 C 0.45533(14) 0.79927(17) 0.06502(11) 0.0497(6) Uani 1 1 d . . .
H128 H 0.4223 0.8434 0.0640 0.060 Uiso 1 1 calc R . .
C129 C 0.53296(13) 0.81246(15) 0.07608(9) 0.0403(5) Uani 1 1 d . . .
H129 H 0.5522 0.8655 0.0817 0.048 Uiso 1 1 calc R . .
C130 C 0.71172(13) 0.84455(13) 0.13088(8) 0.0351(5) Uani 1 1 d . . .
C131 C 0.68518(14) 0.85000(16) 0.17685(9) 0.0434(6) Uani 1 1 d . . .
H131 H 0.6454 0.8159 0.1803 0.052 Uiso 1 1 calc R . .
C132 C 0.71718(17) 0.90581(17) 0.21802(10) 0.0555(7) Uani 1 1 d . . .
H132 H 0.6984 0.9096 0.2490 0.067 Uiso 1 1 calc R . .
C133 C 0.77474(19) 0.95450(18) 0.21396(10) 0.0616(8) Uani 1 1 d . . .
H133 H 0.7968 0.9913 0.2424 0.074 Uiso 1 1 calc R . .
C134 C 0.80164(17) 0.95045(17) 0.16777(11) 0.0579(7) Uani 1 1 d . . .
H134 H 0.8414 0.9848 0.1645 0.069 Uiso 1 1 calc R . .
C135 C 0.76969(14) 0.89593(15) 0.12704(9) 0.0417(5) Uani 1 1 d . . .
H135 H 0.7877 0.8935 0.0957 0.050 Uiso 1 1 calc R . .
C136 C 0.73235(14) 0.64765(15) 0.15586(8) 0.0388(5) Uani 1 1 d . . .
H136 H 0.6851 0.6654 0.1647 0.047 Uiso 1 1 calc R . .
C137 C 0.72885(15) 0.55680(15) 0.14982(9) 0.0437(6) Uani 1 1 d . . .
H13A H 0.6811 0.5415 0.1231 0.066 Uiso 1 1 calc R . .
H13B H 0.7313 0.5323 0.1851 0.066 Uiso 1 1 calc R . .
H13C H 0.7718 0.5382 0.1374 0.066 Uiso 1 1 calc R . .
C138 C 0.80055(18) 0.67502(17) 0.20254(9) 0.0620(8) Uani 1 1 d . . .
H138 H 0.8047 0.7344 0.1994 0.074 Uiso 1 1 calc R . .
C139 C 0.7833(2) 0.6575(3) 0.25791(10) 0.0972(13) Uani 1 1 d . . .
H13D H 0.7357 0.6838 0.2583 0.146 Uiso 1 1 calc R . .
H13E H 0.8249 0.6780 0.2880 0.146 Uiso 1 1 calc R . .
H13F H 0.7785 0.5996 0.2622 0.146 Uiso 1 1 calc R . .
C140 C 0.87527(18) 0.63918(19) 0.19991(14) 0.0790(11) Uani 1 1 d . . .
H14A H 0.8746 0.5812 0.2057 0.119 Uiso 1 1 calc R . .
H14B H 0.9170 0.6632 0.2283 0.119 Uiso 1 1 calc R . .
H14C H 0.8825 0.6499 0.1640 0.119 Uiso 1 1 calc R . .
Li5 Li 0.7997(2) 0.7745(2) -0.01840(14) 0.0373(8) Uani 1 1 d . . .
Li6 Li 0.8152(2) 0.7136(2) 0.06864(14) 0.0381(9) Uani 1 1 d . . .
Li7 Li 0.7042(2) 0.6365(2) 0.02563(14) 0.0359(8) Uani 1 1 d . . .
Li8 Li 0.6881(2) 0.6986(2) -0.06173(15) 0.0358(8) Uani 1 1 d . . .
O1 O 0.79383(14) 0.27262(14) 0.20723(8) 0.0735(6) Uani 1 1 d . A .
C141 C 0.8787(5) 0.3855(4) 0.2391(5) 0.090(2) Uani 0.807(19) 1 d P A 1
H14D H 0.8392 0.4226 0.2191 0.135 Uiso 0.807(19) 1 calc PR A 1
H14E H 0.9288 0.4067 0.2400 0.135 Uiso 0.807(19) 1 calc PR A 1
H14F H 0.8753 0.3795 0.2765 0.135 Uiso 0.807(19) 1 calc PR A 1
C14B C 0.8535(19) 0.3781(19) 0.2084(18) 0.090(2) Uani 0.193(19) 1 d P A 2
H14G H 0.8244 0.3924 0.1711 0.135 Uiso 0.193(19) 1 calc PR A 2
H14H H 0.9014 0.4080 0.2184 0.135 Uiso 0.193(19) 1 calc PR A 2
H14I H 0.8239 0.3916 0.2336 0.135 Uiso 0.193(19) 1 calc PR A 2
C142 C 0.8673(2) 0.3041(3) 0.21079(13) 0.0834(11) Uani 1 1 d . . .
H14J H 0.8733 0.3097 0.1737 0.125 Uiso 0.807(19) 1 calc PR A 1
H14K H 0.9067 0.2664 0.2314 0.125 Uiso 0.807(19) 1 calc PR A 1
H14L H 0.9048 0.2893 0.2456 0.125 Uiso 0.193(19) 1 calc PR A 2
H14M H 0.8859 0.2861 0.1800 0.125 Uiso 0.193(19) 1 calc PR A 2
C143 C 0.7839(3) 0.1936(2) 0.18859(14) 0.0930(13) Uani 1 1 d . . .
H14N H 0.8240 0.1591 0.2118 0.112 Uiso 1 1 calc R A .
H14O H 0.7873 0.1906 0.1507 0.112 Uiso 1 1 calc R . .
C144 C 0.7065(2) 0.1658(2) 0.19100(15) 0.0946(12) Uani 1 1 d . A .
H14P H 0.7035 0.1697 0.2286 0.142 Uiso 1 1 calc R . .
H14Q H 0.6987 0.1101 0.1787 0.142 Uiso 1 1 calc R . .
H14R H 0.6672 0.1996 0.1673 0.142 Uiso 1 1 calc R . .

loop_
_atom_site_aniso_label
_atom_site_aniso_U_11
_atom_site_aniso_U_22
_atom_site_aniso_U_33
_atom_site_aniso_U_23
_atom_site_aniso_U_13
_atom_site_aniso_U_12
P1 0.0215(2) 0.0232(3) 0.0297(2) 0.0020(2) 0.00634(18) 0.0003(2)
P2 0.0269(3) 0.0233(3) 0.0313(3) -0.0027(2) 0.0086(2) -0.0011(2)
P3 0.0302(3) 0.0242(3) 0.0296(2) 0.0006(2) 0.01205(19) -0.0020(2)
P4 0.0230(2) 0.0248(3) 0.0282(2) -0.0040(2) 0.00782(19) -0.0005(2)
N1 0.0233(8) 0.0253(9) 0.0304(8) -0.0014(7) 0.0102(6) 0.0008(7)
N2 0.0293(9) 0.0220(9) 0.0328(8) -0.0032(7) 0.0109(7) 0.0014(7)
N3 0.0361(10) 0.0270(10) 0.0267(8) 0.0010(7) 0.0079(7) -0.0011(8)
N4 0.0252(8) 0.0271(10) 0.0252(8) 0.0009(7) 0.0047(6) 0.0012(7)
C1 0.0240(10) 0.0238(11) 0.0334(10) -0.0018(8) 0.0068(8) -0.0014(8)
C2 0.0255(10) 0.0276(12) 0.0327(10) -0.0027(9) 0.0092(8) 0.0043(8)
C3 0.0398(13) 0.0330(13) 0.0464(12) 0.0001(10) 0.0181(10) 0.0077(10)
C4 0.0347(12) 0.0393(14) 0.0340(10) 0.0000(10) 0.0145(8) 0.0037(10)
C5 0.0504(16) 0.091(2) 0.0472(14) 0.0002(15) 0.0303(12) 0.0116(15)
C6 0.0419(13) 0.0482(16) 0.0403(12) -0.0076(11) 0.0067(10) 0.0033(11)
C7 0.0219(10) 0.0339(12) 0.0327(10) 0.0003(9) 0.0076(7) 0.0001(9)
C8 0.0348(12) 0.0358(14) 0.0429(12) 0.0003(10) 0.0058(9) -0.0056(10)
C9 0.0356(14) 0.0604(19) 0.0581(15) -0.0100(14) 0.0029(11) -0.0153(13)
C10 0.0411(15) 0.080(2) 0.0501(15) -0.0050(15) -0.0147(11) 0.0060(15)
C11 0.0604(18) 0.0521(19) 0.0548(15) 0.0032(14) -0.0165(13) 0.0150(14)
C12 0.0429(13) 0.0378(14) 0.0396(12) 0.0024(10) -0.0018(10) 0.0069(11)
C13 0.0289(10) 0.0270(11) 0.0305(10) -0.0004(9) 0.0075(8) -0.0023(9)
C14 0.0326(12) 0.0316(13) 0.0418(12) 0.0034(10) 0.0102(9) -0.0011(9)
C15 0.0423(14) 0.0467(16) 0.0516(14) 0.0037(12) 0.0229(11) -0.0099(11)
C16 0.0555(16) 0.0471(16) 0.0423(13) 0.0111(12) 0.0171(11) -0.0068(12)
C17 0.0495(15) 0.0416(15) 0.0421(12) 0.0131(11) 0.0102(10) 0.0067(12)
C18 0.0342(12) 0.0332(13) 0.0368(11) 0.0022(10) 0.0115(9) 0.0007(9)
C19 0.0349(11) 0.0217(11) 0.0413(11) -0.0022(9) 0.0165(9) 0.0014(9)
C20 0.0402(13) 0.0292(13) 0.0522(13) -0.0059(11) 0.0146(10) -0.0047(10)
C21 0.0481(14) 0.0321(14) 0.0691(16) 0.0058(13) 0.0203(12) -0.0073(12)
C22 0.0667(18) 0.0291(14) 0.0699(17) 0.0112(12) 0.0312(14) 0.0067(12)
C23 0.0402(14) 0.0414(16) 0.0639(16) 0.0117(12) 0.0119(11) 0.0110(11)
C24 0.0357(12) 0.0285(13) 0.0519(13) 0.0050(10) 0.0149(10) 0.0055(10)
C25 0.0330(11) 0.0400(14) 0.0339(11) -0.0077(10) 0.0117(9) -0.0132(10)
C26 0.0513(15) 0.0474(16) 0.0486(13) -0.0161(12) 0.0213(11) -0.0175(12)
C27 0.081(2) 0.077(2) 0.0496(15) -0.0304(16) 0.0312(15) -0.0378(18)
C28 0.0634(19) 0.098(3) 0.0331(13) -0.0115(16) 0.0043(12) -0.0195(18)
C29 0.0551(17) 0.086(2) 0.0357(13) 0.0002(15) 0.0034(11) -0.0003(16)
C30 0.0475(14) 0.0581(17) 0.0348(12) -0.0007(12) 0.0107(10) -0.0017(12)
C31 0.0287(11) 0.0290(12) 0.0363(10) -0.0033(9) 0.0093(8) 0.0037(9)
C32 0.0298(11) 0.0390(14) 0.0437(12) -0.0066(11) 0.0113(9) 0.0031(10)
C33 0.0347(12) 0.0479(15) 0.0356(11) -0.0046(11) 0.0109(9) 0.0113(11)
C34 0.0613(18) 0.072(2) 0.0498(15) 0.0118(14) 0.0249(13) 0.0009(15)
C35 0.0655(18) 0.090(2) 0.0441(14) -0.0081(15) 0.0211(12) 0.0339(17)
C36 0.0282(10) 0.0233(11) 0.0296(10) -0.0032(8) 0.0107(8) -0.0013(8)
C37 0.0486(14) 0.0320(13) 0.0299(10) 0.0068(10) 0.0030(9) 0.0035(11)
C38 0.0528(15) 0.0526(17) 0.0422(13) 0.0022(12) 0.0002(11) 0.0124(13)
C39 0.0717(18) 0.0568(18) 0.0296(11) 0.0049(12) 0.0154(11) -0.0033(14)
C40 0.0681(18) 0.075(2) 0.0387(13) -0.0153(14) 0.0085(12) 0.0026(16)
C41 0.148(4) 0.090(3) 0.0433(16) 0.0164(17) 0.0253(19) 0.002(3)
C42 0.0367(12) 0.0358(13) 0.0310(10) -0.0036(9) 0.0134(9) -0.0077(10)
C43 0.0458(14) 0.0440(15) 0.0428(12) -0.0014(11) 0.0223(10) -0.0038(11)
C44 0.0477(15) 0.072(2) 0.0612(16) -0.0063(15) 0.0297(13) 0.0011(14)
C45 0.0642(19) 0.086(3) 0.0618(17) -0.0119(17) 0.0429(15) -0.0245(17)
C46 0.0664(18) 0.0569(18) 0.0561(15) 0.0026(14) 0.0326(13) -0.0160(15)
C47 0.0533(15) 0.0403(15) 0.0469(13) 0.0022(11) 0.0232(11) -0.0117(12)
C48 0.0278(10) 0.0259(11) 0.0287(9) -0.0047(9) 0.0092(7) -0.0011(9)
C49 0.0314(11) 0.0308(12) 0.0329(10) -0.0035(9) 0.0089(8) -0.0003(9)
C50 0.0389(12) 0.0402(14) 0.0423(12) -0.0089(11) 0.0136(9) 0.0076(11)
C51 0.0496(15) 0.0502(16) 0.0453(13) -0.0244(12) 0.0160(11) -0.0042(12)
C52 0.0342(12) 0.0518(16) 0.0348(11) -0.0156(11) 0.0038(9) -0.0054(11)
C53 0.0296(11) 0.0371(13) 0.0384(11) -0.0085(10) 0.0094(8) -0.0001(10)
C54 0.0256(10) 0.0345(13) 0.0324(10) -0.0098(9) 0.0062(8) -0.0024(9)
C55 0.0316(12) 0.0364(13) 0.0493(13) -0.0115(11) 0.0159(9) -0.0062(10)
C56 0.0343(13) 0.0474(16) 0.0638(16) -0.0166(13) 0.0240(11) -0.0139(11)
C57 0.0308(12) 0.0540(17) 0.0710(16) -0.0189(14) 0.0254(11) -0.0031(12)
C58 0.0367(13) 0.0451(16) 0.0655(15) -0.0099(13) 0.0231(11) 0.0051(11)
C59 0.0293(11) 0.0348(13) 0.0436(12) -0.0021(10) 0.0112(9) 0.0002(9)
C60 0.0410(12) 0.0230(11) 0.0331(10) 0.0043(9) 0.0144(9) -0.0017(9)
C61 0.0390(13) 0.0329(13) 0.0415(12) 0.0029(10) 0.0134(9) 0.0022(10)
C62 0.0559(16) 0.0411(16) 0.0568(15) -0.0040(13) 0.0214(12) 0.0140(13)
C63 0.074(2) 0.0297(14) 0.0621(16) -0.0096(12) 0.0251(14) 0.0067(13)
C64 0.0593(16) 0.0343(14) 0.0522(14) -0.0046(12) 0.0204(12) -0.0133(12)
C65 0.0424(13) 0.0270(12) 0.0450(12) 0.0005(10) 0.0183(10) -0.0043(10)
C66 0.0254(10) 0.0345(12) 0.0292(10) 0.0039(9) 0.0054(7) 0.0049(9)
C67 0.0469(14) 0.0394(14) 0.0413(12) 0.0097(11) 0.0136(10) 0.0143(11)
C68 0.0369(12) 0.0398(14) 0.0291(10) 0.0021(9) 0.0085(8) 0.0073(10)
C69 0.0470(14) 0.0537(17) 0.0542(14) 0.0039(13) 0.0254(11) 0.0033(12)
C70 0.0580(17) 0.082(2) 0.0314(12) 0.0028(13) 0.0073(11) 0.0171(15)
Li1 0.0254(18) 0.041(2) 0.0442(19) 0.0018(17) 0.0083(14) 0.0024(16)
Li2 0.0350(19) 0.033(2) 0.0364(17) 0.0023(16) 0.0158(14) 0.0021(16)
Li3 0.044(2) 0.034(2) 0.0364(19) 0.0006(16) 0.0162(16) 0.0024(17)
Li4 0.0323(19) 0.031(2) 0.0308(16) -0.0044(15) 0.0059(13) 0.0013(15)
P5 0.0250(3) 0.0258(3) 0.0283(2) -0.0026(2) 0.00775(19) -0.0004(2)
P6 0.0234(2) 0.0256(3) 0.0321(3) 0.0006(2) 0.00651(19) -0.0004(2)
P7 0.0269(3) 0.0236(3) 0.0289(2) 0.0008(2) 0.00669(19) 0.0008(2)
P8 0.0344(3) 0.0233(3) 0.0269(2) -0.0012(2) 0.0096(2) 0.0005(2)
N5 0.0258(9) 0.0279(10) 0.0299(8) -0.0052(7) 0.0077(6) -0.0029(7)
N6 0.0282(9) 0.0259(10) 0.0334(9) -0.0027(8) 0.0051(7) -0.0043(7)
N7 0.0298(9) 0.0293(10) 0.0265(8) 0.0042(7) 0.0068(6) 0.0015(7)
N8 0.0363(10) 0.0247(10) 0.0245(8) 0.0010(7) 0.0073(7) 0.0007(7)
C71 0.0244(10) 0.0271(11) 0.0320(10) -0.0010(9) 0.0072(8) -0.0013(8)
C72 0.0267(10) 0.0265(11) 0.0315(10) -0.0046(9) 0.0061(8) -0.0042(9)
C73 0.0286(11) 0.0514(15) 0.0392(11) -0.0057(11) 0.0084(9) -0.0107(10)
C74 0.0335(11) 0.0308(12) 0.0364(11) 0.0017(10) 0.0052(8) -0.0038(9)
C75 0.0389(13) 0.0500(17) 0.0518(14) 0.0051(12) 0.0061(10) 0.0055(11)
C76 0.0639(17) 0.0494(17) 0.0361(12) 0.0023(12) -0.0057(11) -0.0158(13)
C77 0.0313(11) 0.0236(11) 0.0320(10) -0.0034(9) 0.0068(8) -0.0026(9)
C78 0.0362(12) 0.0370(14) 0.0420(12) 0.0029(10) 0.0161(9) 0.0022(10)
C79 0.0467(14) 0.0371(14) 0.0500(13) 0.0038(12) 0.0182(11) 0.0137(11)
C80 0.0537(16) 0.0296(13) 0.0558(14) 0.0076(11) 0.0154(11) 0.0018(11)
C81 0.0460(14) 0.0380(15) 0.0576(14) 0.0114(12) 0.0224(11) 0.0014(12)
C82 0.0370(12) 0.0348(13) 0.0428(12) 0.0002(10) 0.0134(9) 0.0022(10)
C83 0.0248(10) 0.0409(14) 0.0346(11) -0.0043(10) 0.0048(8) 0.0059(9)
C84 0.0356(13) 0.0713(19) 0.0345(12) 0.0034(12) 0.0064(9) -0.0070(12)
C85 0.0448(15) 0.126(3) 0.0325(13) 0.0086(17) 0.0113(11) -0.0152(17)
C86 0.0468(16) 0.140(4) 0.0316(13) -0.0216(18) 0.0094(11) 0.0105(19)
C87 0.0525(16) 0.082(2) 0.0424(14) -0.0208(15) 0.0026(12) 0.0214(15)
C88 0.0475(14) 0.0477(16) 0.0380(12) -0.0129(11) 0.0031(10) 0.0112(12)
C89 0.0263(10) 0.0324(12) 0.0341(10) -0.0016(10) 0.0062(8) -0.0040(9)
C90 0.0329(12) 0.0343(13) 0.0396(11) -0.0011(10) 0.0092(9) -0.0020(10)
C91 0.0579(16) 0.0443(16) 0.0404(12) 0.0037(12) 0.0176(11) -0.0106(12)
C92 0.0521(15) 0.070(2) 0.0413(13) -0.0049(14) 0.0227(11) -0.0094(14)
C93 0.0481(15) 0.0477(16) 0.0530(14) -0.0060(13) 0.0216(11) -0.0003(12)
C94 0.0358(12) 0.0383(14) 0.0475(13) -0.0005(11) 0.0148(10) 0.0031(10)
C95 0.0315(11) 0.0304(12) 0.0350(11) 0.0012(9) 0.0058(8) 0.0035(9)
C96 0.0339(12) 0.0367(14) 0.0419(12) 0.0026(10) 0.0078(9) -0.0002(10)
C97 0.0529(16) 0.0548(18) 0.0458(13) 0.0191(12) 0.0128(11) 0.0078(13)
C98 0.0502(16) 0.065(2) 0.0505(14) 0.0190(14) 0.0043(12) 0.0218(14)
C99 0.0403(14) 0.0605(19) 0.0563(15) 0.0086(14) 0.0041(11) 0.0159(13)
C100 0.0326(12) 0.0427(15) 0.0454(13) 0.0065(11) 0.0062(9) 0.0040(10)
C101 0.0258(11) 0.0344(13) 0.0358(11) -0.0017(9) 0.0042(8) -0.0064(9)
C102 0.0397(13) 0.0329(14) 0.0498(13) -0.0037(11) 0.0050(10) -0.0108(10)
C103 0.0453(14) 0.0413(15) 0.0426(12) -0.0012(11) 0.0002(10) -0.0066(11)
C104 0.087(2) 0.0562(19) 0.0421(14) -0.0123(13) 0.0130(13) -0.0140(16)
C105 0.0530(18) 0.114(3) 0.0588(17) 0.0095(19) -0.0185(13) -0.0349(19)
C106 0.0301(11) 0.0249(11) 0.0310(10) -0.0012(9) 0.0083(8) 0.0031(9)
C107 0.0323(11) 0.0360(13) 0.0304(10) 0.0084(9) 0.0071(8) 0.0002(10)
C108 0.0359(12) 0.0554(16) 0.0364(11) 0.0085(11) 0.0106(9) -0.0028(11)
C109 0.0326(12) 0.0606(17) 0.0290(10) 0.0059(11) 0.0064(8) -0.0012(11)
C110 0.0572(18) 0.100(3) 0.0414(14) 0.0254(16) 0.0031(12) 0.0063(17)
C111 0.0499(15) 0.074(2) 0.0409(13) -0.0100(14) 0.0092(11) -0.0081(14)
C112 0.0306(11) 0.0313(12) 0.0279(10) -0.0015(9) 0.0090(8) 0.0041(9)
C113 0.0329(12) 0.0374(14) 0.0374(11) -0.0001(10) 0.0094(9) -0.0012(10)
C114 0.0328(13) 0.0520(16) 0.0462(13) -0.0009(12) 0.0101(10) -0.0056(11)
C115 0.0292(12) 0.0673(19) 0.0414(12) -0.0023(12) 0.0052(9) 0.0078(12)
C116 0.0389(13) 0.0474(16) 0.0400(12) 0.0041(11) 0.0070(9) 0.0157(12)
C117 0.0314(11) 0.0362(13) 0.0364(11) -0.0021(10) 0.0083(8) 0.0052(10)
C118 0.0328(11) 0.0247(11) 0.0324(10) 0.0040(9) 0.0044(8) -0.0005(9)
C119 0.0456(13) 0.0340(14) 0.0407(12) -0.0015(10) 0.0086(10) 0.0017(11)
C120 0.0696(18) 0.0339(15) 0.0487(14) -0.0077(12) 0.0103(12) 0.0037(13)
C121 0.079(2) 0.0380(16) 0.0557(16) -0.0058(13) 0.0048(14) -0.0181(15)
C122 0.0538(16) 0.0487(17) 0.0547(15) -0.0019(13) 0.0071(12) -0.0234(13)
C123 0.0421(13) 0.0399(14) 0.0382(11) 0.0000(10) 0.0069(9) -0.0071(11)
C124 0.0392(12) 0.0308(12) 0.0308(10) -0.0019(9) 0.0143(8) -0.0013(10)
C125 0.0482(14) 0.0290(13) 0.0397(12) 0.0003(10) 0.0176(10) 0.0002(10)
C126 0.0465(14) 0.0394(15) 0.0570(14) -0.0014(12) 0.0204(11) -0.0099(12)
C127 0.0410(14) 0.0535(18) 0.0651(16) -0.0124(14) 0.0213(12) -0.0091(13)
C128 0.0429(15) 0.0477(17) 0.0642(16) -0.0051(13) 0.0244(12) 0.0087(12)
C129 0.0442(14) 0.0332(14) 0.0484(13) -0.0071(11) 0.0211(10) 0.0003(10)
C130 0.0478(13) 0.0251(12) 0.0293(10) -0.0018(9) 0.0058(9) 0.0050(10)
C131 0.0561(15) 0.0397(14) 0.0339(11) -0.0060(11) 0.0118(10) 0.0053(12)
C132 0.077(2) 0.0493(18) 0.0392(13) -0.0121(12) 0.0145(12) 0.0145(15)
C133 0.090(2) 0.0419(17) 0.0412(14) -0.0141(12) -0.0011(13) -0.0052(16)
C134 0.0660(18) 0.0416(16) 0.0539(15) -0.0031(13) -0.0029(13) -0.0120(14)
C135 0.0517(15) 0.0348(14) 0.0331(11) -0.0003(10) 0.0031(10) -0.0035(11)
C136 0.0524(14) 0.0349(14) 0.0304(11) 0.0050(10) 0.0139(9) 0.0072(11)
C137 0.0613(16) 0.0304(13) 0.0411(12) 0.0102(11) 0.0171(11) 0.0001(11)
C138 0.097(2) 0.0352(16) 0.0346(13) -0.0001(11) -0.0137(13) 0.0059(15)
C139 0.165(4) 0.086(3) 0.0269(13) 0.0010(16) 0.0051(17) 0.010(3)
C140 0.066(2) 0.0497(19) 0.087(2) 0.0054(16) -0.0343(16) -0.0047(15)
Li5 0.0297(19) 0.039(2) 0.0384(18) 0.0048(17) 0.0018(14) 0.0074(16)
Li6 0.033(2) 0.041(2) 0.0403(19) -0.0038(17) 0.0104(15) -0.0013(17)
Li7 0.043(2) 0.034(2) 0.0323(17) -0.0065(15) 0.0128(15) -0.0022(16)
Li8 0.039(2) 0.028(2) 0.0400(19) 0.0021(16) 0.0116(15) 0.0009(16)
O1 0.0941(17) 0.0663(15) 0.0674(13) 0.0063(11) 0.0348(11) 0.0218(13)
C141 0.092(4) 0.079(3) 0.112(6) 0.011(4) 0.052(5) -0.008(3)
C14B 0.092(4) 0.079(3) 0.112(6) 0.011(4) 0.052(5) -0.008(3)
C142 0.097(3) 0.109(3) 0.0549(18) 0.017(2) 0.0386(17) 0.030(2)
C143 0.126(4) 0.088(3) 0.0555(18) -0.0216(19) 0.0100(19) 0.035(3)
C144 0.109(3) 0.067(2) 0.085(2) -0.009(2) -0.009(2) 0.013(2)

loop_
_atom_type_symbol
_atom_type_description
_atom_type_scat_dispersion_real
_atom_type_scat_dispersion_imag
_atom_type_scat_source
C C 0.0033 0.0016 'International Tables Vol C Tables 4.2.6.8 and 6.1.1.4'
H H 0.0000 0.0000 'International Tables Vol C Tables 4.2.6.8 and 6.1.1.4'
Li Li -0.0003 0.0001 'International Tables Vol C Tables 4.2.6.8 and 6.1.1.4'
N N 0.0061 0.0033 'International Tables Vol C Tables 4.2.6.8 and 6.1.1.4'
O O 0.0106 0.0060 'International Tables Vol C Tables 4.2.6.8 and 6.1.1.4'
P P 0.1023 0.0942 'International Tables Vol C Tables 4.2.6.8 and 6.1.1.4'

loop_
_geom_angle_atom_site_label_1
_geom_angle_atom_site_label_2
_geom_angle_atom_site_label_3
_geom_angle
_geom_angle_site_symmetry_1
_geom_angle_site_symmetry_3
_geom_angle_publ_flag
N1 P1 C1 102.62(9) . . ?
N1 P1 C13 110.35(9) . . ?
C1 P1 C13 116.84(10) . . ?
N1 P1 C7 110.28(9) . . ?
C1 P1 C7 115.54(9) . . ?
C13 P1 C7 101.37(9) . . ?
N1 P1 Li2 50.81(9) . . ?
C1 P1 Li2 60.73(11) . . ?
C13 P1 Li2 154.04(10) . . ?
C7 P1 Li2 102.37(10) . . ?
N1 P1 Li1 49.56(10) . . ?
C1 P1 Li1 63.59(11) . . ?
C13 P1 Li1 101.11(10) . . ?
C7 P1 Li1 154.39(11) . . ?
Li2 P1 Li1 53.59(11) . . ?
N2 P2 C1 102.03(9) . . ?
N2 P2 C19 110.49(9) . . ?
C1 P2 C19 114.47(9) . . ?
N2 P2 C25 111.84(9) . . ?
C1 P2 C25 116.01(10) . . ?
C19 P2 C25 102.29(10) . . ?
N2 P2 Li4 50.28(9) . . ?
C1 P2 Li4 61.26(10) . . ?
C19 P2 Li4 100.60(10) . . ?
C25 P2 Li4 155.28(11) . . ?
N2 P2 Li3 49.76(10) . . ?
C1 P2 Li3 62.13(10) . . ?
C19 P2 Li3 152.98(11) . . ?
C25 P2 Li3 102.73(11) . . ?
Li4 P2 Li3 53.22(11) . . ?
N3 P3 C36 101.93(9) . . ?
N3 P3 C60 112.20(10) . . ?
C36 P3 C60 113.51(9) . . ?
N3 P3 C42 109.96(9) . . ?
C36 P3 C42 117.95(10) . . ?
C60 P3 C42 101.62(10) . . ?
N3 P3 Li3 50.86(10) . . ?
C36 P3 Li3 60.60(10) . . ?
C60 P3 Li3 153.97(11) . . ?
C42 P3 Li3 103.10(11) . . ?
N3 P3 Li2 49.95(9) . . ?
C36 P3 Li2 61.68(10) . . ?
C60 P3 Li2 101.16(10) . . ?
C42 P3 Li2 154.52(11) . . ?
Li3 P3 Li2 53.04(11) . . ?
N4 P4 C36 102.60(9) . . ?
N4 P4 C54 111.28(10) . . ?
C36 P4 C54 113.59(9) . . ?
N4 P4 C48 109.46(9) . . ?
C36 P4 C48 117.44(10) . . ?
C54 P4 C48 102.66(9) . . ?
N4 P4 Li4 50.77(9) . . ?
C36 P4 Li4 61.31(10) . . ?
C54 P4 Li4 100.79(10) . . ?
C48 P4 Li4 154.10(10) . . ?
N4 P4 Li1 49.41(10) . . ?
C36 P4 Li1 63.22(10) . . ?
C54 P4 Li1 153.58(11) . . ?
C48 P4 Li1 101.43(10) . . ?
Li4 P4 Li1 53.67(11) . . ?
C2 N1 P1 120.22(13) . . ?
C2 N1 Li1 132.22(16) . . ?
P1 N1 Li1 93.05(14) . . ?
C2 N1 Li2 133.69(17) . . ?
P1 N1 Li2 91.02(13) . . ?
Li1 N1 Li2 71.83(15) . . ?
C31 N2 P2 122.03(14) . . ?
C31 N2 Li4 129.02(16) . . ?
P2 N2 Li4 91.84(12) . . ?
C31 N2 Li3 134.06(17) . . ?
P2 N2 Li3 93.04(13) . . ?
Li4 N2 Li3 71.48(15) . . ?
C37 N3 P3 121.46(15) . . ?
C37 N3 Li2 133.15(17) . . ?
P3 N3 Li2 92.29(12) . . ?
C37 N3 Li3 132.32(17) . . ?
P3 N3 Li3 91.25(13) . . ?
Li2 N3 Li3 70.78(15) . . ?
C66 N4 P4 119.94(13) . . ?
C66 N4 Li1 130.44(16) . . ?
P4 N4 Li1 93.22(14) . . ?
C66 N4 Li4 135.43(17) . . ?
P4 N4 Li4 91.11(12) . . ?
Li1 N4 Li4 72.06(15) . . ?
P1 C1 P2 133.60(13) . . ?
P1 C1 Li2 80.33(12) . . ?
P2 C1 Li2 137.70(14) . . ?
P1 C1 Li4 136.23(13) . . ?
P2 C1 Li4 80.03(11) . . ?
Li2 C1 Li4 89.28(14) . . ?
P1 C1 Li3 138.25(15) . . ?
P2 C1 Li3 79.85(12) . . ?
Li2 C1 Li3 59.70(13) . . ?
Li4 C1 Li3 60.12(13) . . ?
P1 C1 Li1 78.48(11) . . ?
P2 C1 Li1 137.62(13) . . ?
Li2 C1 Li1 60.09(13) . . ?
Li4 C1 Li1 59.84(12) . . ?
Li3 C1 Li1 90.50(14) . . ?
N1 C2 C3 108.88(16) . . ?
N1 C2 C4 113.21(16) . . ?
C3 C2 C4 111.94(18) . . ?
N1 C2 H2 107.5 . . ?
C3 C2 H2 107.5 . . ?
C4 C2 H2 107.5 . . ?
C2 C3 H3A 109.5 . . ?
C2 C3 H3B 109.5 . . ?
H3A C3 H3B 109.5 . . ?
C2 C3 H3C 109.5 . . ?
H3A C3 H3C 109.5 . . ?
H3B C3 H3C 109.5 . . ?
C6 C4 C5 110.1(2) . . ?
C6 C4 C2 113.42(18) . . ?
C5 C4 C2 111.13(18) . . ?
C6 C4 H4 107.3 . . ?
C5 C4 H4 107.3 . . ?
C2 C4 H4 107.3 . . ?
C4 C5 H5A 109.5 . . ?
C4 C5 H5B 109.5 . . ?
H5A C5 H5B 109.5 . . ?
C4 C5 H5C 109.5 . . ?
H5A C5 H5C 109.5 . . ?
H5B C5 H5C 109.5 . . ?
C4 C6 H6A 109.5 . . ?
C4 C6 H6B 109.5 . . ?
H6A C6 H6B 109.5 . . ?
C4 C6 H6C 109.5 . . ?
H6A C6 H6C 109.5 . . ?
H6B C6 H6C 109.5 . . ?
C12 C7 C8 118.51(19) . . ?
C12 C7 P1 119.89(17) . . ?
C8 C7 P1 121.33(17) . . ?
C7 C8 C9 120.5(2) . . ?
C7 C8 H8 119.8 . . ?
C9 C8 H8 119.8 . . ?
C10 C9 C8 120.2(3) . . ?
C10 C9 H9 119.9 . . ?
C8 C9 H9 119.9 . . ?
C11 C10 C9 119.4(2) . . ?
C11 C10 H10 120.3 . . ?
C9 C10 H10 120.3 . . ?
C10 C11 C12 121.1(3) . . ?
C10 C11 H11 119.4 . . ?
C12 C11 H11 119.4 . . ?
C7 C12 C11 120.2(2) . . ?
C7 C12 H12 119.9 . . ?
C11 C12 H12 119.9 . . ?
C18 C13 C14 117.73(19) . . ?
C18 C13 P1 119.55(15) . . ?
C14 C13 P1 122.46(16) . . ?
C15 C14 C13 121.0(2) . . ?
C15 C14 H14 119.5 . . ?
C13 C14 H14 119.5 . . ?
C14 C15 C16 120.5(2) . . ?
C14 C15 H15 119.7 . . ?
C16 C15 H15 119.7 . . ?
C15 C16 C17 119.4(2) . . ?
C15 C16 H16 120.3 . . ?
C17 C16 H16 120.3 . . ?
C18 C17 C16 120.1(2) . . ?
C18 C17 H17 119.9 . . ?
C16 C17 H17 119.9 . . ?
C17 C18 C13 121.2(2) . . ?
C17 C18 H18 119.4 . . ?
C13 C18 H18 119.4 . . ?
C24 C19 C20 117.6(2) . . ?
C24 C19 P2 119.49(17) . . ?
C20 C19 P2 122.28(17) . . ?
C21 C20 C19 121.5(2) . . ?
C21 C20 H20 119.3 . . ?
C19 C20 H20 119.3 . . ?
C20 C21 C22 120.1(2) . . ?
C20 C21 H21 119.9 . . ?
C22 C21 H21 119.9 . . ?
C21 C22 C23 119.4(2) . . ?
C21 C22 H22 120.3 . . ?
C23 C22 H22 120.3 . . ?
C24 C23 C22 120.2(2) . . ?
C24 C23 H23 119.9 . . ?
C22 C23 H23 119.9 . . ?
C23 C24 C19 121.3(2) . . ?
C23 C24 H24 119.4 . . ?
C19 C24 H24 119.4 . . ?
C30 C25 C26 118.6(2) . . ?
C30 C25 P2 119.23(18) . . ?
C26 C25 P2 122.10(19) . . ?
C25 C26 C27 119.9(3) . . ?
C25 C26 H26 120.0 . . ?
C27 C26 H26 120.0 . . ?
C28 C27 C26 120.1(3) . . ?
C28 C27 H27 120.0 . . ?
C26 C27 H27 120.0 . . ?
C29 C28 C27 119.7(2) . . ?
C29 C28 H28 120.1 . . ?
C27 C28 H28 120.1 . . ?
C28 C29 C30 120.6(3) . . ?
C28 C29 H29 119.7 . . ?
C30 C29 H29 119.7 . . ?
C25 C30 C29 121.1(3) . . ?
C25 C30 H30 119.4 . . ?
C29 C30 H30 119.4 . . ?
N2 C31 C32 108.31(17) . . ?
N2 C31 C33 112.93(17) . . ?
C32 C31 C33 112.39(17) . . ?
N2 C31 H31 107.7 . . ?
C32 C31 H31 107.7 . . ?
C33 C31 H31 107.7 . . ?
C31 C32 H32A 109.5 . . ?
C31 C32 H32B 109.5 . . ?
H32A C32 H32B 109.5 . . ?
C31 C32 H32C 109.5 . . ?
H32A C32 H32C 109.5 . . ?
H32B C32 H32C 109.5 . . ?
C34 C33 C35 110.9(2) . . ?
C34 C33 C31 113.4(2) . . ?
C35 C33 C31 110.8(2) . . ?
C34 C33 H33 107.1 . . ?
C35 C33 H33 107.1 . . ?
C31 C33 H33 107.1 . . ?
C33 C34 H34A 109.5 . . ?
C33 C34 H34B 109.5 . . ?
H34A C34 H34B 109.5 . . ?
C33 C34 H34C 109.5 . . ?
H34A C34 H34C 109.5 . . ?
H34B C34 H34C 109.5 . . ?
C33 C35 H35A 109.5 . . ?
C33 C35 H35B 109.5 . . ?
H35A C35 H35B 109.5 . . ?
C33 C35 H35C 109.5 . . ?
H35A C35 H35C 109.5 . . ?
H35B C35 H35C 109.5 . . ?
P3 C36 P4 132.49(13) . . ?
P3 C36 Li3 80.57(12) . . ?
P4 C36 Li3 138.57(15) . . ?
P3 C36 Li4 140.79(13) . . ?
P4 C36 Li4 79.80(11) . . ?
Li3 C36 Li4 61.35(13) . . ?
P3 C36 Li2 79.72(11) . . ?
P4 C36 Li2 136.94(13) . . ?
Li3 C36 Li2 60.30(13) . . ?
Li4 C36 Li2 88.57(14) . . ?
P3 C36 Li1 135.89(13) . . ?
P4 C36 Li1 78.76(11) . . ?
Li3 C36 Li1 92.71(15) . . ?
Li4 C36 Li1 60.13(14) . . ?
Li2 C36 Li1 59.80(12) . . ?
N3 C37 C38 108.17(18) . . ?
N3 C37 C39 112.71(19) . . ?
C38 C37 C39 112.28(19) . . ?
N3 C37 H37 107.8 . . ?
C38 C37 H37 107.8 . . ?
C39 C37 H37 107.8 . . ?
C37 C38 H38A 109.5 . . ?
C37 C38 H38B 109.5 . . ?
H38A C38 H38B 109.5 . . ?
C37 C38 H38C 109.5 . . ?
H38A C38 H38C 109.5 . . ?
H38B C38 H38C 109.5 . . ?
C40 C39 C41 110.6(2) . . ?
C40 C39 C37 113.3(2) . . ?
C41 C39 C37 111.5(2) . . ?
C40 C39 H39 107.0 . . ?
C41 C39 H39 107.0 . . ?
C37 C39 H39 107.0 . . ?
C39 C40 H40A 109.5 . . ?
C39 C40 H40B 109.5 . . ?
H40A C40 H40B 109.5 . . ?
C39 C40 H40C 109.5 . . ?
H40A C40 H40C 109.5 . . ?
H40B C40 H40C 109.5 . . ?
C39 C41 H41A 109.5 . . ?
C39 C41 H41B 109.5 . . ?
H41A C41 H41B 109.5 . . ?
C39 C41 H41C 109.5 . . ?
H41A C41 H41C 109.5 . . ?
H41B C41 H41C 109.5 . . ?
C43 C42 C47 118.6(2) . . ?
C43 C42 P3 119.47(17) . . ?
C47 C42 P3 121.69(18) . . ?
C44 C43 C42 120.9(2) . . ?
C44 C43 H43 119.6 . . ?
C42 C43 H43 119.6 . . ?
C43 C44 C45 119.4(3) . . ?
C43 C44 H44 120.3 . . ?
C45 C44 H44 120.3 . . ?
C46 C45 C44 120.4(2) . . ?
C46 C45 H45 119.8 . . ?
C44 C45 H45 119.8 . . ?
C45 C46 C47 120.5(3) . . ?
C45 C46 H46 119.7 . . ?
C47 C46 H46 119.7 . . ?
C42 C47 C46 120.2(3) . . ?
C42 C47 H47 119.9 . . ?
C46 C47 H47 119.9 . . ?
C49 C48 C53 118.96(19) . . ?
C49 C48 P4 118.82(15) . . ?
C53 C48 P4 121.69(16) . . ?
C48 C49 C50 120.78(19) . . ?
C48 C49 H49 119.6 . . ?
C50 C49 H49 119.6 . . ?
C51 C50 C49 119.8(2) . . ?
C51 C50 H50 120.1 . . ?
C49 C50 H50 120.1 . . ?
C50 C51 C52 120.2(2) . . ?
C50 C51 H51 119.9 . . ?
C52 C51 H51 119.9 . . ?
C51 C52 C53 120.1(2) . . ?
C51 C52 H52 119.9 . . ?
C53 C52 H52 119.9 . . ?
C52 C53 C48 120.1(2) . . ?
C52 C53 H53 120.0 . . ?
C48 C53 H53 120.0 . . ?
C55 C54 C59 118.41(19) . . ?
C55 C54 P4 121.32(17) . . ?
C59 C54 P4 119.64(16) . . ?
C54 C55 C56 120.9(2) . . ?
C54 C55 H55 119.5 . . ?
C56 C55 H55 119.5 . . ?
C57 C56 C55 120.0(2) . . ?
C57 C56 H56 120.0 . . ?
C55 C56 H56 120.0 . . ?
C58 C57 C56 119.8(2) . . ?
C58 C57 H57 120.1 . . ?
C56 C57 H57 120.1 . . ?
C57 C58 C59 120.2(2) . . ?
C57 C58 H58 119.9 . . ?
C59 C58 H58 119.9 . . ?
C58 C59 C54 120.6(2) . . ?
C58 C59 H59 119.7 . . ?
C54 C59 H59 119.7 . . ?
C61 C60 C65 117.8(2) . . ?
C61 C60 P3 120.07(17) . . ?
C65 C60 P3 121.54(17) . . ?
C62 C61 C60 120.6(2) . . ?
C62 C61 H61 119.7 . . ?
C60 C61 H61 119.7 . . ?
C63 C62 C61 120.6(2) . . ?
C63 C62 H62 119.7 . . ?
C61 C62 H62 119.7 . . ?
C64 C63 C62 119.4(2) . . ?
C64 C63 H63 120.3 . . ?
C62 C63 H63 120.3 . . ?
C63 C64 C65 120.3(2) . . ?
C63 C64 H64 119.9 . . ?
C65 C64 H64 119.9 . . ?
C64 C65 C60 121.3(2) . . ?
C64 C65 H65 119.3 . . ?
C60 C65 H65 119.3 . . ?
N4 C66 C67 108.81(17) . . ?
N4 C66 C68 112.25(16) . . ?
C67 C66 C68 112.60(18) . . ?
N4 C66 H66 107.7 . . ?
C67 C66 H66 107.7 . . ?
C68 C66 H66 107.7 . . ?
C66 C67 H67A 109.5 . . ?
C66 C67 H67B 109.5 . . ?
H67A C67 H67B 109.5 . . ?
C66 C67 H67C 109.5 . . ?
H67A C67 H67C 109.5 . . ?
H67B C67 H67C 109.5 . . ?
C70 C68 C69 110.7(2) . . ?
C70 C68 C66 111.27(18) . . ?
C69 C68 C66 112.92(19) . . ?
C70 C68 H68 107.2 . . ?
C69 C68 H68 107.2 . . ?
C66 C68 H68 107.2 . . ?
C68 C69 H69A 109.5 . . ?
C68 C69 H69B 109.5 . . ?
H69A C69 H69B 109.5 . . ?
C68 C69 H69C 109.5 . . ?
H69A C69 H69C 109.5 . . ?
H69B C69 H69C 109.5 . . ?
C68 C70 H70A 109.5 . . ?
C68 C70 H70B 109.5 . . ?
H70A C70 H70B 109.5 . . ?
C68 C70 H70C 109.5 . . ?
H70A C70 H70C 109.5 . . ?
H70B C70 H70C 109.5 . . ?
N4 Li1 N1 178.8(2) . . ?
N4 Li1 Li2 127.11(19) . . ?
N1 Li1 Li2 54.11(12) . . ?
N4 Li1 Li4 54.08(12) . . ?
N1 Li1 Li4 126.52(19) . . ?
Li2 Li1 Li4 86.82(17) . . ?
N4 Li1 C36 69.87(12) . . ?
N1 Li1 C36 111.36(17) . . ?
Li2 Li1 C36 58.73(13) . . ?
Li4 Li1 C36 58.13(13) . . ?
N4 Li1 C1 110.78(18) . . ?
N1 Li1 C1 69.57(12) . . ?
Li2 Li1 C1 57.54(13) . . ?
Li4 Li1 C1 58.16(13) . . ?
C36 Li1 C1 86.79(13) . . ?
N4 Li1 P4 37.36(8) . . ?
N1 Li1 P4 143.7(2) . . ?
Li2 Li1 P4 96.08(16) . . ?
Li4 Li1 P4 62.28(12) . . ?
C36 Li1 P4 38.03(7) . . ?
C1 Li1 P4 114.68(14) . . ?
N4 Li1 P1 142.4(2) . . ?
N1 Li1 P1 37.39(8) . . ?
Li2 Li1 P1 62.28(12) . . ?
Li4 Li1 P1 95.20(15) . . ?
C36 Li1 P1 115.16(14) . . ?
C1 Li1 P1 37.92(7) . . ?
P4 Li1 P1 150.74(15) . . ?
N4 Li1 Li3 90.22(14) . . ?
N1 Li1 Li3 90.80(14) . . ?
Li2 Li1 Li3 43.11(12) . . ?
Li4 Li1 Li3 43.74(12) . . ?
C36 Li1 Li3 42.48(10) . . ?
C1 Li1 Li3 44.32(10) . . ?
P4 Li1 Li3 74.54(11) . . ?
P1 Li1 Li3 76.22(11) . . ?
N3 Li2 N1 172.1(2) . . ?
N3 Li2 C1 114.72(17) . . ?
N1 Li2 C1 72.04(13) . . ?
N3 Li2 Li3 55.02(13) . . ?
N1 Li2 Li3 132.6(2) . . ?
C1 Li2 Li3 61.83(14) . . ?
N3 Li2 C36 70.89(12) . . ?
N1 Li2 C36 113.99(16) . . ?
C1 Li2 C36 91.08(14) . . ?
Li3 Li2 C36 59.10(13) . . ?
N3 Li2 Li1 131.92(19) . . ?
N1 Li2 Li1 54.07(13) . . ?
C1 Li2 Li1 62.37(14) . . ?
Li3 Li2 Li1 93.01(18) . . ?
C36 Li2 Li1 61.47(13) . . ?
N3 Li2 P1 145.88(18) . . ?
N1 Li2 P1 38.18(8) . . ?
C1 Li2 P1 38.94(8) . . ?
Li3 Li2 P1 100.00(17) . . ?
C36 Li2 P1 119.23(15) . . ?
Li1 Li2 P1 64.14(13) . . ?
N3 Li2 P3 37.76(8) . . ?
N1 Li2 P3 143.46(17) . . ?
C1 Li2 P3 119.86(15) . . ?
Li3 Li2 P3 63.35(13) . . ?
C36 Li2 P3 38.60(7) . . ?
Li1 Li2 P3 98.48(15) . . ?
P1 Li2 P3 156.36(15) . . ?
N3 Li2 Li4 94.65(14) . . ?
N1 Li2 Li4 93.07(14) . . ?
C1 Li2 Li4 45.65(10) . . ?
Li3 Li2 Li4 46.43(12) . . ?
C36 Li2 Li4 45.45(10) . . ?
Li1 Li2 Li4 46.62(12) . . ?
P1 Li2 Li4 77.68(11) . . ?
P3 Li2 Li4 78.70(11) . . ?
N3 Li3 N2 177.1(2) . . ?
N3 Li3 C36 71.31(14) . . ?
N2 Li3 C36 111.59(17) . . ?
N3 Li3 Li2 54.20(14) . . ?
N2 Li3 Li2 127.0(2) . . ?
C36 Li3 Li2 60.60(13) . . ?
N3 Li3 Li4 128.9(2) . . ?
N2 Li3 Li4 53.94(13) . . ?
C36 Li3 Li4 59.63(13) . . ?
Li2 Li3 Li4 87.79(16) . . ?
N3 Li3 C1 110.69(17) . . ?
N2 Li3 C1 69.76(13) . . ?
C36 Li3 C1 90.00(13) . . ?
Li2 Li3 C1 58.47(13) . . ?
Li4 Li3 C1 58.78(13) . . ?
N3 Li3 P3 37.89(8) . . ?
N2 Li3 P3 144.69(18) . . ?
C36 Li3 P3 38.83(8) . . ?
Li2 Li3 P3 63.62(13) . . ?
Li4 Li3 P3 98.01(15) . . ?
C1 Li3 P3 117.10(14) . . ?
N3 Li3 P2 141.92(18) . . ?
N2 Li3 P2 37.20(8) . . ?
C36 Li3 P2 117.25(15) . . ?
Li2 Li3 P2 95.73(15) . . ?
Li4 Li3 P2 62.55(13) . . ?
C1 Li3 P2 38.02(8) . . ?
P3 Li3 P2 153.26(14) . . ?
N3 Li3 Li1 90.95(14) . . ?
N2 Li3 Li1 91.28(14) . . ?
C36 Li3 Li1 44.81(10) . . ?
Li2 Li3 Li1 43.88(12) . . ?
Li4 Li3 Li1 43.95(12) . . ?
C1 Li3 Li1 45.18(10) . . ?
P3 Li3 Li1 76.46(11) . . ?
P2 Li3 Li1 76.82(11) . . ?
N2 Li4 N4 173.9(2) . . ?
N2 Li4 C36 111.62(17) . . ?
N4 Li4 C36 71.65(13) . . ?
N2 Li4 C1 71.20(12) . . ?
N4 Li4 C1 114.30(16) . . ?
C36 Li4 C1 91.02(14) . . ?
N2 Li4 Li3 54.58(13) . . ?
N4 Li4 Li3 129.8(2) . . ?
C36 Li4 Li3 59.02(14) . . ?
C1 Li4 Li3 61.10(13) . . ?
N2 Li4 Li1 132.11(18) . . ?
N4 Li4 Li1 53.86(12) . . ?
C36 Li4 Li1 61.74(14) . . ?
C1 Li4 Li1 62.00(13) . . ?
Li3 Li4 Li1 92.30(17) . . ?
N2 Li4 P4 142.35(18) . . ?
N4 Li4 P4 38.12(8) . . ?
C36 Li4 P4 38.89(7) . . ?
C1 Li4 P4 119.63(15) . . ?
Li3 Li4 P4 96.87(16) . . ?
Li1 Li4 P4 64.04(13) . . ?
N2 Li4 P2 37.88(7) . . ?
N4 Li4 P2 145.76(17) . . ?
C36 Li4 P2 118.22(14) . . ?
C1 Li4 P2 38.71(7) . . ?
Li3 Li4 P2 64.23(12) . . ?
Li1 Li4 P2 99.74(15) . . ?
P4 Li4 P2 155.60(15) . . ?
N2 Li4 Li2 92.68(13) . . ?
N4 Li4 Li2 93.19(14) . . ?
C36 Li4 Li2 45.98(10) . . ?
C1 Li4 Li2 45.06(10) . . ?
Li3 Li4 Li2 45.77(12) . . ?
Li1 Li4 Li2 46.57(12) . . ?
P4 Li4 Li2 78.25(11) . . ?
P2 Li4 Li2 77.43(10) . . ?
N5 P5 C71 102.42(9) . . ?
N5 P5 C77 110.95(9) . . ?
C71 P5 C77 114.77(9) . . ?
N5 P5 C83 111.86(9) . . ?
C71 P5 C83 115.95(10) . . ?
C77 P5 C83 101.24(10) . . ?
N5 P5 Li7 50.15(10) . . ?
C71 P5 Li7 61.20(11) . . ?
C77 P5 Li7 102.26(10) . . ?
C83 P5 Li7 154.73(11) . . ?
N5 P5 Li8 49.39(10) . . ?
C71 P5 Li8 63.55(11) . . ?
C77 P5 Li8 154.45(10) . . ?
C83 P5 Li8 101.85(11) . . ?
Li7 P5 Li8 53.42(11) . . ?
N6 P6 C71 102.48(9) . . ?
N6 P6 C95 110.31(9) . . ?
C71 P6 C95 116.93(10) . . ?
N6 P6 C89 110.54(10) . . ?
C71 P6 C89 115.35(9) . . ?
C95 P6 C89 101.40(10) . . ?
N6 P6 Li5 50.33(10) . . ?
C71 P6 Li5 60.99(11) . . ?
C95 P6 Li5 153.72(10) . . ?
C89 P6 Li5 102.52(11) . . ?
N6 P6 Li6 50.00(10) . . ?
C71 P6 Li6 62.93(10) . . ?
C95 P6 Li6 101.26(11) . . ?
C89 P6 Li6 154.60(12) . . ?
Li5 P6 Li6 53.29(12) . . ?
N7 P7 C106 102.37(9) . . ?
N7 P7 C118 111.55(9) . . ?
C106 P7 C118 113.92(10) . . ?
N7 P7 C112 110.37(9) . . ?
C106 P7 C112 117.73(10) . . ?
C118 P7 C112 101.19(10) . . ?
N7 P7 Li5 50.19(10) . . ?
C106 P7 Li5 61.13(11) . . ?
C118 P7 Li5 102.06(11) . . ?
C112 P7 Li5 154.35(11) . . ?
N7 P7 Li8 50.09(10) . . ?
C106 P7 Li8 62.70(10) . . ?
C118 P7 Li8 154.68(11) . . ?
C112 P7 Li8 102.04(11) . . ?
Li5 P7 Li8 53.37(12) . . ?
N8 P8 C106 102.47(9) . . ?
N8 P8 C124 110.47(10) . . ?
C106 P8 C124 114.01(9) . . ?
N8 P8 C130 110.19(9) . . ?
C106 P8 C130 117.32(11) . . ?
C124 P8 C130 102.52(10) . . ?
N8 P8 Li7 50.58(10) . . ?
C106 P8 Li7 61.40(11) . . ?
C124 P8 Li7 100.29(11) . . ?
C130 P8 Li7 154.70(11) . . ?
N8 P8 Li6 49.19(10) . . ?
C106 P8 Li6 63.22(10) . . ?
C124 P8 Li6 152.74(12) . . ?
C130 P8 Li6 102.15(11) . . ?
Li7 P8 Li6 53.49(11) . . ?
C72 N5 P5 120.20(14) . . ?
C72 N5 Li7 133.93(16) . . ?
P5 N5 Li7 92.10(13) . . ?
C72 N5 Li8 130.67(17) . . ?
P5 N5 Li8 93.55(13) . . ?
Li7 N5 Li8 72.03(16) . . ?
C101 N6 P6 120.48(14) . . ?
C101 N6 Li5 133.74(18) . . ?
P6 N6 Li5 91.69(13) . . ?
C101 N6 Li6 132.20(16) . . ?
P6 N6 Li6 92.28(14) . . ?
Li5 N6 Li6 71.42(16) . . ?
C107 N7 P7 121.38(14) . . ?
C107 N7 Li5 131.57(17) . . ?
P7 N7 Li5 92.21(13) . . ?
C107 N7 Li8 132.55(17) . . ?
P7 N7 Li8 92.58(12) . . ?
Li5 N7 Li8 71.54(16) . . ?
C136 N8 P8 120.34(14) . . ?
C136 N8 Li6 132.81(17) . . ?
P8 N8 Li6 93.52(14) . . ?
C136 N8 Li7 132.09(18) . . ?
P8 N8 Li7 91.44(13) . . ?
Li6 N8 Li7 72.02(15) . . ?
P6 C71 P5 133.88(13) . . ?
P6 C71 Li5 80.44(12) . . ?
P5 C71 Li5 136.61(14) . . ?
P6 C71 Li7 137.49(14) . . ?
P5 C71 Li7 80.12(12) . . ?
Li5 C71 Li7 88.08(15) . . ?
P6 C71 Li6 78.97(11) . . ?
P5 C71 Li6 137.97(14) . . ?
Li5 C71 Li6 59.97(14) . . ?
Li7 C71 Li6 60.11(13) . . ?
P6 C71 Li8 137.68(14) . . ?
P5 C71 Li8 78.65(11) . . ?
Li5 C71 Li8 59.62(13) . . ?
Li7 C71 Li8 59.78(13) . . ?
Li6 C71 Li8 91.42(14) . . ?
N5 C72 C73 109.10(16) . . ?
N5 C72 C74 112.82(16) . . ?
C73 C72 C74 112.38(17) . . ?
N5 C72 H72 107.4 . . ?
C73 C72 H72 107.4 . . ?
C74 C72 H72 107.4 . . ?
C72 C73 H73A 109.5 . . ?
C72 C73 H73B 109.5 . . ?
H73A C73 H73B 109.5 . . ?
C72 C73 H73C 109.5 . . ?
H73A C73 H73C 109.5 . . ?
H73B C73 H73C 109.5 . . ?
C75 C74 C76 110.85(19) . . ?
C75 C74 C72 112.94(18) . . ?
C76 C74 C72 111.00(18) . . ?
C75 C74 H74 107.2 . . ?
C76 C74 H74 107.2 . . ?
C72 C74 H74 107.2 . . ?
C74 C75 H75A 109.5 . . ?
C74 C75 H75B 109.5 . . ?
H75A C75 H75B 109.5 . . ?
C74 C75 H75C 109.5 . . ?
H75A C75 H75C 109.5 . . ?
H75B C75 H75C 109.5 . . ?
C74 C76 H76A 109.5 . . ?
C74 C76 H76B 109.5 . . ?
H76A C76 H76B 109.5 . . ?
C74 C76 H76C 109.5 . . ?
H76A C76 H76C 109.5 . . ?
H76B C76 H76C 109.5 . . ?
C82 C77 C78 117.9(2) . . ?
C82 C77 P5 121.44(17) . . ?
C78 C77 P5 120.33(16) . . ?
C79 C78 C77 120.7(2) . . ?
C79 C78 H78 119.6 . . ?
C77 C78 H78 119.6 . . ?
C80 C79 C78 120.6(2) . . ?
C80 C79 H79 119.7 . . ?
C78 C79 H79 119.7 . . ?
C79 C80 C81 119.6(2) . . ?
C79 C80 H80 120.2 . . ?
C81 C80 H80 120.2 . . ?
C82 C81 C80 119.6(2) . . ?
C82 C81 H81 120.2 . . ?
C80 C81 H81 120.2 . . ?
C77 C82 C81 121.7(2) . . ?
C77 C82 H82 119.2 . . ?
C81 C82 H82 119.2 . . ?
C84 C83 C88 118.7(2) . . ?
C84 C83 P5 119.44(18) . . ?
C88 C83 P5 121.86(18) . . ?
C83 C84 C85 120.1(3) . . ?
C83 C84 H84 119.9 . . ?
C85 C84 H84 119.9 . . ?
C86 C85 C84 119.7(3) . . ?
C86 C85 H85 120.2 . . ?
C84 C85 H85 120.2 . . ?
C85 C86 C87 121.4(2) . . ?
C85 C86 H86 119.3 . . ?
C87 C86 H86 119.3 . . ?
C88 C87 C86 118.7(3) . . ?
C88 C87 H87 120.7 . . ?
C86 C87 H87 120.7 . . ?
C87 C88 C83 121.4(3) . . ?
C87 C88 H88 119.3 . . ?
C83 C88 H88 119.3 . . ?
C90 C89 C94 117.39(19) . . ?
C90 C89 P6 120.44(17) . . ?
C94 C89 P6 121.89(17) . . ?
C91 C90 C89 121.0(2) . . ?
C91 C90 H90 119.5 . . ?
C89 C90 H90 119.5 . . ?
C92 C91 C90 119.8(2) . . ?
C92 C91 H91 120.1 . . ?
C90 C91 H91 120.1 . . ?
C93 C92 C91 120.6(2) . . ?
C93 C92 H92 119.7 . . ?
C91 C92 H92 119.7 . . ?
C92 C93 C94 119.9(2) . . ?
C92 C93 H93 120.0 . . ?
C94 C93 H93 120.0 . . ?
C93 C94 C89 121.2(2) . . ?
C93 C94 H94 119.4 . . ?
C89 C94 H94 119.4 . . ?
C96 C95 C100 117.8(2) . . ?
C96 C95 P6 119.70(16) . . ?
C100 C95 P6 122.28(17) . . ?
C95 C96 C97 121.5(2) . . ?
C95 C96 H96 119.3 . . ?
C97 C96 H96 119.3 . . ?
C98 C97 C96 119.8(2) . . ?
C98 C97 H97 120.1 . . ?
C96 C97 H97 120.1 . . ?
C99 C98 C97 119.7(2) . . ?
C99 C98 H98 120.1 . . ?
C97 C98 H98 120.1 . . ?
C100 C99 C98 120.3(2) . . ?
C100 C99 H99 119.8 . . ?
C98 C99 H99 119.8 . . ?
C99 C100 C95 120.8(2) . . ?
C99 C100 H100 119.6 . . ?
C95 C100 H100 119.6 . . ?
N6 C101 C102 109.15(17) . . ?
N6 C101 C103 112.76(17) . . ?
C102 C101 C103 112.11(19) . . ?
N6 C101 H101 107.5 . . ?
C102 C101 H101 107.5 . . ?
C103 C101 H101 107.5 . . ?
C101 C102 H10A 109.5 . . ?
C101 C102 H10B 109.5 . . ?
H10A C102 H10B 109.5 . . ?
C101 C102 H10C 109.5 . . ?
H10A C102 H10C 109.5 . . ?
H10B C102 H10C 109.5 . . ?
C104 C103 C105 110.2(2) . . ?
C104 C103 C101 113.3(2) . . ?
C105 C103 C101 110.8(2) . . ?
C104 C103 H103 107.4 . . ?
C105 C103 H103 107.4 . . ?
C101 C103 H103 107.4 . . ?
C103 C104 H10D 109.5 . . ?
C103 C104 H10E 109.5 . . ?
H10D C104 H10E 109.5 . . ?
C103 C104 H10F 109.5 . . ?
H10D C104 H10F 109.5 . . ?
H10E C104 H10F 109.5 . . ?
C103 C105 H10G 109.5 . . ?
C103 C105 H10H 109.5 . . ?
H10G C105 H10H 109.5 . . ?
C103 C105 H10I 109.5 . . ?
H10G C105 H10I 109.5 . . ?
H10H C105 H10I 109.5 . . ?
P7 C106 P8 133.77(13) . . ?
P7 C106 Li7 138.16(14) . . ?
P8 C106 Li7 79.78(12) . . ?
P7 C106 Li5 80.33(12) . . ?
P8 C106 Li5 136.89(13) . . ?
Li7 C106 Li5 87.99(15) . . ?
P7 C106 Li8 79.19(12) . . ?
P8 C106 Li8 137.68(15) . . ?
Li7 C106 Li8 60.39(13) . . ?
Li5 C106 Li8 60.11(13) . . ?
P7 C106 Li6 137.27(14) . . ?
P8 C106 Li6 78.74(11) . . ?
Li7 C106 Li6 59.89(14) . . ?
Li5 C106 Li6 59.63(13) . . ?
Li8 C106 Li6 91.95(14) . . ?
N7 C107 C108 108.23(17) . . ?
N7 C107 C109 113.14(18) . . ?
C108 C107 C109 111.91(18) . . ?
N7 C107 H107 107.8 . . ?
C108 C107 H107 107.8 . . ?
C109 C107 H107 107.8 . . ?
C107 C108 H10J 109.5 . . ?
C107 C108 H10K 109.5 . . ?
H10J C108 H10K 109.5 . . ?
C107 C108 H10L 109.5 . . ?
H10J C108 H10L 109.5 . . ?
H10K C108 H10L 109.5 . . ?
C111 C109 C110 111.2(2) . . ?
C111 C109 C107 113.6(2) . . ?
C110 C109 C107 110.3(2) . . ?
C111 C109 H109 107.2 . . ?
C110 C109 H109 107.2 . . ?
C107 C109 H109 107.2 . . ?
C109 C110 H11A 109.5 . . ?
C109 C110 H11B 109.5 . . ?
H11A C110 H11B 109.5 . . ?
C109 C110 H11C 109.5 . . ?
H11A C110 H11C 109.5 . . ?
H11B C110 H11C 109.5 . . ?
C109 C111 H11D 109.5 . . ?
C109 C111 H11E 109.5 . . ?
H11D C111 H11E 109.5 . . ?
C109 C111 H11F 109.5 . . ?
H11D C111 H11F 109.5 . . ?
H11E C111 H11F 109.5 . . ?
C113 C112 C117 118.31(19) . . ?
C113 C112 P7 120.03(16) . . ?
C117 C112 P7 121.46(16) . . ?
C114 C113 C112 120.7(2) . . ?
C114 C113 H113 119.7 . . ?
C112 C113 H113 119.7 . . ?
C115 C114 C113 120.4(2) . . ?
C115 C114 H114 119.8 . . ?
C113 C114 H114 119.8 . . ?
C114 C115 C116 119.7(2) . . ?
C114 C115 H115 120.1 . . ?
C116 C115 H115 120.1 . . ?
C117 C116 C115 120.2(2) . . ?
C117 C116 H116 119.9 . . ?
C115 C116 H116 119.9 . . ?
C116 C117 C112 120.7(2) . . ?
C116 C117 H117 119.6 . . ?
C112 C117 H117 119.6 . . ?
C119 C118 C123 118.3(2) . . ?
C119 C118 P7 120.89(17) . . ?
C123 C118 P7 120.32(17) . . ?
C118 C119 C120 121.1(2) . . ?
C118 C119 H119 119.4 . . ?
C120 C119 H119 119.4 . . ?
C121 C120 C119 119.9(3) . . ?
C121 C120 H120 120.0 . . ?
C119 C120 H120 120.0 . . ?
C120 C121 C122 119.6(3) . . ?
C120 C121 H121 120.2 . . ?
C122 C121 H121 120.2 . . ?
C123 C122 C121 120.1(2) . . ?
C123 C122 H122 120.0 . . ?
C121 C122 H122 120.0 . . ?
C122 C123 C118 121.0(2) . . ?
C122 C123 H123 119.5 . . ?
C118 C123 H123 119.5 . . ?
C129 C124 C125 117.3(2) . . ?
C129 C124 P8 122.16(17) . . ?
C125 C124 P8 119.63(17) . . ?
C126 C125 C124 122.0(2) . . ?
C126 C125 H125 119.0 . . ?
C124 C125 H125 119.0 . . ?
C125 C126 C127 119.3(2) . . ?
C125 C126 H126 120.3 . . ?
C127 C126 H126 120.3 . . ?
C128 C127 C126 119.6(2) . . ?
C128 C127 H127 120.2 . . ?
C126 C127 H127 120.2 . . ?
C127 C128 C129 121.0(2) . . ?
C127 C128 H128 119.5 . . ?
C129 C128 H128 119.5 . . ?
C128 C129 C124 120.7(2) . . ?
C128 C129 H129 119.7 . . ?
C124 C129 H129 119.7 . . ?
C135 C130 C131 118.3(2) . . ?
C135 C130 P8 119.22(16) . . ?
C131 C130 P8 121.92(19) . . ?
C130 C131 C132 120.2(2) . . ?
C130 C131 H131 119.9 . . ?
C132 C131 H131 119.9 . . ?
C133 C132 C131 120.6(2) . . ?
C133 C132 H132 119.7 . . ?
C131 C132 H132 119.7 . . ?
C132 C133 C134 120.0(2) . . ?
C132 C133 H133 120.0 . . ?
C134 C133 H133 120.0 . . ?
C135 C134 C133 119.3(3) . . ?
C135 C134 H134 120.3 . . ?
C133 C134 H134 120.3 . . ?
C134 C135 C130 121.5(2) . . ?
C134 C135 H135 119.2 . . ?
C130 C135 H135 119.2 . . ?
N8 C136 C137 108.41(18) . . ?
N8 C136 C138 113.0(2) . . ?
C137 C136 C138 112.1(2) . . ?
N8 C136 H136 107.7 . . ?
C137 C136 H136 107.7 . . ?
C138 C136 H136 107.7 . . ?
C136 C137 H13A 109.5 . . ?
C136 C137 H13B 109.5 . . ?
H13A C137 H13B 109.5 . . ?
C136 C137 H13C 109.5 . . ?
H13A C137 H13C 109.5 . . ?
H13B C137 H13C 109.5 . . ?
C140 C138 C136 113.4(2) . . ?
C140 C138 C139 112.5(3) . . ?
C136 C138 C139 108.6(3) . . ?
C140 C138 H138 107.3 . . ?
C136 C138 H138 107.3 . . ?
C139 C138 H138 107.3 . . ?
C138 C139 H13D 109.5 . . ?
C138 C139 H13E 109.5 . . ?
H13D C139 H13E 109.5 . . ?
C138 C139 H13F 109.5 . . ?
H13D C139 H13F 109.5 . . ?
H13E C139 H13F 109.5 . . ?
C138 C140 H14A 109.5 . . ?
C138 C140 H14B 109.5 . . ?
H14A C140 H14B 109.5 . . ?
C138 C140 H14C 109.5 . . ?
H14A C140 H14C 109.5 . . ?
H14B C140 H14C 109.5 . . ?
N7 Li5 N6 172.0(2) . . ?
N7 Li5 C71 114.99(18) . . ?
N6 Li5 C71 71.53(13) . . ?
N7 Li5 C106 71.08(13) . . ?
N6 Li5 C106 114.26(17) . . ?
C71 Li5 C106 92.00(15) . . ?
N7 Li5 Li6 132.2(2) . . ?
N6 Li5 Li6 54.34(13) . . ?
C71 Li5 Li6 61.42(14) . . ?
C106 Li5 Li6 61.82(13) . . ?
N7 Li5 Li8 54.42(13) . . ?
N6 Li5 Li8 133.0(2) . . ?
C71 Li5 Li8 62.35(14) . . ?
C106 Li5 Li8 61.14(13) . . ?
Li6 Li5 Li8 93.86(18) . . ?
N7 Li5 P6 145.60(19) . . ?
N6 Li5 P6 37.98(8) . . ?
C71 Li5 P6 38.56(7) . . ?
C106 Li5 P6 119.77(16) . . ?
Li6 Li5 P6 63.67(13) . . ?
Li8 Li5 P6 99.88(17) . . ?
N7 Li5 P7 37.59(8) . . ?
N6 Li5 P7 144.27(18) . . ?
C71 Li5 P7 120.14(16) . . ?
C106 Li5 P7 38.53(7) . . ?
Li6 Li5 P7 99.19(16) . . ?
Li8 Li5 P7 63.65(12) . . ?
P6 Li5 P7 156.51(17) . . ?
N7 Li5 Li7 94.01(15) . . ?
N6 Li5 Li7 93.93(15) . . ?
C71 Li5 Li7 46.03(11) . . ?
C106 Li5 Li7 45.96(11) . . ?
Li6 Li5 Li7 46.85(13) . . ?
Li8 Li5 Li7 47.01(13) . . ?
P6 Li5 Li7 78.19(12) . . ?
P7 Li5 Li7 78.32(11) . . ?
N8 Li6 N6 178.7(2) . . ?
N8 Li6 Li5 126.8(2) . . ?
N6 Li6 Li5 54.24(13) . . ?
N8 Li6 Li7 54.18(13) . . ?
N6 Li6 Li7 127.06(19) . . ?
Li5 Li6 Li7 86.50(17) . . ?
N8 Li6 C71 111.05(18) . . ?
N6 Li6 C71 70.06(13) . . ?
Li5 Li6 C71 58.61(13) . . ?
Li7 Li6 C71 58.67(13) . . ?
N8 Li6 C106 69.84(13) . . ?
N6 Li6 C106 111.00(18) . . ?
Li5 Li6 C106 58.55(13) . . ?
Li7 Li6 C106 58.36(13) . . ?
C71 Li6 C106 88.49(13) . . ?
N8 Li6 P6 143.0(2) . . ?
N6 Li6 P6 37.72(8) . . ?
Li5 Li6 P6 63.04(12) . . ?
Li7 Li6 P6 96.11(15) . . ?
C71 Li6 P6 38.10(7) . . ?
C106 Li6 P6 116.28(14) . . ?
N8 Li6 P8 37.29(8) . . ?
N6 Li6 P8 143.0(2) . . ?
Li5 Li6 P8 95.96(16) . . ?
Li7 Li6 P8 62.46(12) . . ?
C71 Li6 P8 115.97(15) . . ?
C106 Li6 P8 38.04(7) . . ?
P6 Li6 P8 151.97(15) . . ?
N8 Li6 Li8 90.49(14) . . ?
N6 Li6 Li8 90.78(14) . . ?
Li5 Li6 Li8 43.14(12) . . ?
Li7 Li6 Li8 43.36(12) . . ?
C71 Li6 Li8 44.71(10) . . ?
C106 Li6 Li8 43.78(10) . . ?
P6 Li6 Li8 76.45(10) . . ?
P8 Li6 Li8 75.52(10) . . ?
N5 Li7 N8 173.6(2) . . ?
N5 Li7 C106 113.49(17) . . ?
N8 Li7 C106 71.44(13) . . ?
N5 Li7 C71 71.37(12) . . ?
N8 Li7 C71 113.15(17) . . ?
C106 Li7 C71 91.93(15) . . ?
N5 Li7 Li6 131.65(19) . . ?
N8 Li7 Li6 53.80(13) . . ?
C106 Li7 Li6 61.75(14) . . ?
C71 Li7 Li6 61.22(13) . . ?
N5 Li7 Li8 54.16(13) . . ?
N8 Li7 Li8 131.6(2) . . ?
C106 Li7 Li8 61.06(14) . . ?
C71 Li7 Li8 62.13(13) . . ?
Li6 Li7 Li8 93.44(18) . . ?
N5 Li7 P8 144.47(19) . . ?
N8 Li7 P8 37.98(8) . . ?
C106 Li7 P8 38.83(8) . . ?
C71 Li7 P8 119.68(16) . . ?
Li6 Li7 P8 64.05(13) . . ?
Li8 Li7 P8 98.82(16) . . ?
N5 Li7 P5 37.75(8) . . ?
N8 Li7 P5 144.18(18) . . ?
C106 Li7 P5 119.42(15) . . ?
C71 Li7 P5 38.67(7) . . ?
Li6 Li7 P5 98.93(15) . . ?
Li8 Li7 P5 64.11(12) . . ?
P8 Li7 P5 156.19(16) . . ?
N5 Li7 Li5 93.20(14) . . ?
N8 Li7 Li5 93.15(15) . . ?
C106 Li7 Li5 46.05(11) . . ?
C71 Li7 Li5 45.89(11) . . ?
Li6 Li7 Li5 46.65(13) . . ?
Li8 Li7 Li5 46.79(12) . . ?
P8 Li7 Li5 78.30(12) . . ?
P5 Li7 Li5 77.89(11) . . ?
N5 Li8 N7 179.3(2) . . ?
N5 Li8 Li5 125.7(2) . . ?
N7 Li8 Li5 54.05(14) . . ?
N5 Li8 Li7 53.81(13) . . ?
N7 Li8 Li7 126.5(2) . . ?
Li5 Li8 Li7 86.20(17) . . ?
N5 Li8 C106 110.72(16) . . ?
N7 Li8 C106 69.71(13) . . ?
Li5 Li8 C106 58.76(13) . . ?
Li7 Li8 C106 58.55(13) . . ?
N5 Li8 C71 69.15(13) . . ?
N7 Li8 C71 110.44(17) . . ?
Li5 Li8 C71 58.03(13) . . ?
Li7 Li8 C71 58.09(13) . . ?
C106 Li8 C71 88.14(14) . . ?
N5 Li8 P7 143.29(17) . . ?
N7 Li8 P7 37.32(8) . . ?
Li5 Li8 P7 62.98(13) . . ?
Li7 Li8 P7 96.07(15) . . ?
C106 Li8 P7 38.10(7) . . ?
C71 Li8 P7 115.70(15) . . ?
N5 Li8 P5 37.06(8) . . ?
N7 Li8 P5 142.34(18) . . ?
Li5 Li8 P5 95.15(15) . . ?
Li7 Li8 P5 62.47(12) . . ?
C106 Li8 P5 115.71(15) . . ?
C71 Li8 P5 37.81(7) . . ?
P7 Li8 P5 151.42(15) . . ?
N5 Li8 Li6 89.96(14) . . ?
N7 Li8 Li6 90.06(15) . . ?
Li5 Li8 Li6 43.00(12) . . ?
Li7 Li8 Li6 43.20(12) . . ?
C106 Li8 Li6 44.26(10) . . ?
C71 Li8 Li6 43.87(10) . . ?
P7 Li8 Li6 75.88(11) . . ?
P5 Li8 Li6 75.54(11) . . ?
C143 O1 C142 113.6(3) . . ?
C142 C141 H14D 109.5 . . ?
C142 C141 H14E 109.5 . . ?
C142 C141 H14F 109.5 . . ?
C142 C14B H14G 109.5 . . ?
C142 C14B H14H 109.5 . . ?
H14G C14B H14H 109.5 . . ?
C142 C14B H14I 109.5 . . ?
H14G C14B H14I 109.5 . . ?
H14H C14B H14I 109.5 . . ?
C14B C142 O1 100.7(14) . . ?
C14B C142 C141 31.6(18) . . ?
O1 C142 C141 111.0(3) . . ?
C14B C142 H14J 86.3 . . ?
O1 C142 H14J 109.4 . . ?
C141 C142 H14J 109.4 . . ?
C14B C142 H14K 139.2 . . ?
O1 C142 H14K 109.4 . . ?
C141 C142 H14K 109.4 . . ?
H14J C142 H14K 108.0 . . ?
C14B C142 H14L 111.6 . . ?
O1 C142 H14L 111.6 . . ?
C141 C142 H14L 80.2 . . ?
H14J C142 H14L 130.4 . . ?
H14K C142 H14L 31.3 . . ?
C14B C142 H14M 111.6 . . ?
O1 C142 H14M 111.6 . . ?
C141 C142 H14M 128.1 . . ?
H14J C142 H14M 27.0 . . ?
H14K C142 H14M 82.4 . . ?
H14L C142 H14M 109.4 . . ?
O1 C143 C144 108.0(3) . . ?
O1 C143 H14N 110.1 . . ?
C144 C143 H14N 110.1 . . ?
O1 C143 H14O 110.1 . . ?
C144 C143 H14O 110.1 . . ?
H14N C143 H14O 108.4 . . ?
C143 C144 H14P 109.5 . . ?
C143 C144 H14Q 109.5 . . ?
H14P C144 H14Q 109.5 . . ?
C143 C144 H14R 109.5 . . ?
H14P C144 H14R 109.5 . . ?
H14Q C144 H14R 109.5 . . ?

loop_
_geom_bond_atom_site_label_1
_geom_bond_atom_site_label_2
_geom_bond_distance
_geom_bond_site_symmetry_2
_geom_bond_publ_flag
P1 N1 1.6344(18) . ?
P1 C1 1.686(2) . ?
P1 C13 1.827(2) . ?
P1 C7 1.8314(19) . ?
P1 Li2 2.644(4) . ?
P1 Li1 2.687(4) . ?
P2 N2 1.6310(17) . ?
P2 C1 1.686(2) . ?
P2 C19 1.833(2) . ?
P2 C25 1.840(2) . ?
P2 Li4 2.655(3) . ?
P2 Li3 2.694(4) . ?
P3 N3 1.6285(18) . ?
P3 C36 1.685(2) . ?
P3 C60 1.823(2) . ?
P3 C42 1.838(2) . ?
P3 Li3 2.651(4) . ?
P3 Li2 2.657(4) . ?
P4 N4 1.6317(18) . ?
P4 C36 1.6861(19) . ?
P4 C54 1.832(2) . ?
P4 C48 1.833(2) . ?
P4 Li4 2.643(4) . ?
P4 Li1 2.684(4) . ?
N1 C2 1.472(2) . ?
N1 Li1 2.048(4) . ?
N1 Li2 2.049(4) . ?
N2 C31 1.478(3) . ?
N2 Li4 2.043(4) . ?
N2 Li3 2.059(4) . ?
N3 C37 1.477(3) . ?
N3 Li2 2.035(4) . ?
N3 Li3 2.056(4) . ?
N4 C66 1.477(2) . ?
N4 Li1 2.042(4) . ?
N4 Li4 2.048(4) . ?
C1 Li2 2.339(4) . ?
C1 Li4 2.363(4) . ?
C1 Li3 2.419(4) . ?
C1 Li1 2.456(4) . ?
C2 C3 1.527(3) . ?
C2 C4 1.554(3) . ?
C2 H2 1.0000 . ?
C3 H3A 0.9800 . ?
C3 H3B 0.9800 . ?
C3 H3C 0.9800 . ?
C4 C6 1.520(3) . ?
C4 C5 1.529(3) . ?
C4 H4 1.0000 . ?
C5 H5A 0.9800 . ?
C5 H5B 0.9800 . ?
C5 H5C 0.9800 . ?
C6 H6A 0.9800 . ?
C6 H6B 0.9800 . ?
C6 H6C 0.9800 . ?
C7 C12 1.386(3) . ?
C7 C8 1.387(3) . ?
C8 C9 1.391(3) . ?
C8 H8 0.9500 . ?
C9 C10 1.379(4) . ?
C9 H9 0.9500 . ?
C10 C11 1.359(4) . ?
C10 H10 0.9500 . ?
C11 C12 1.389(3) . ?
C11 H11 0.9500 . ?
C12 H12 0.9500 . ?
C13 C18 1.390(3) . ?
C13 C14 1.400(3) . ?
C14 C15 1.376(3) . ?
C14 H14 0.9500 . ?
C15 C16 1.379(4) . ?
C15 H15 0.9500 . ?
C16 C17 1.386(3) . ?
C16 H16 0.9500 . ?
C17 C18 1.383(3) . ?
C17 H17 0.9500 . ?
C18 H18 0.9500 . ?
C19 C24 1.392(3) . ?
C19 C20 1.397(3) . ?
C20 C21 1.373(3) . ?
C20 H20 0.9500 . ?
C21 C22 1.382(4) . ?
C21 H21 0.9500 . ?
C22 C23 1.391(4) . ?
C22 H22 0.9500 . ?
C23 C24 1.374(3) . ?
C23 H23 0.9500 . ?
C24 H24 0.9500 . ?
C25 C30 1.378(3) . ?
C25 C26 1.399(3) . ?
C26 C27 1.403(4) . ?
C26 H26 0.9500 . ?
C27 C28 1.390(5) . ?
C27 H27 0.9500 . ?
C28 C29 1.360(5) . ?
C28 H28 0.9500 . ?
C29 C30 1.393(3) . ?
C29 H29 0.9500 . ?
C30 H30 0.9500 . ?
C31 C32 1.522(3) . ?
C31 C33 1.541(3) . ?
C31 H31 1.0000 . ?
C32 H32A 0.9800 . ?
C32 H32B 0.9800 . ?
C32 H32C 0.9800 . ?
C33 C34 1.521(4) . ?
C33 C35 1.531(3) . ?
C33 H33 1.0000 . ?
C34 H34A 0.9800 . ?
C34 H34B 0.9800 . ?
C34 H34C 0.9800 . ?
C35 H35A 0.9800 . ?
C35 H35B 0.9800 . ?
C35 H35C 0.9800 . ?
C36 Li3 2.341(4) . ?
C36 Li4 2.356(4) . ?
C36 Li2 2.377(4) . ?
C36 Li1 2.443(4) . ?
C37 C38 1.526(3) . ?
C37 C39 1.535(3) . ?
C37 H37 1.0000 . ?
C38 H38A 0.9800 . ?
C38 H38B 0.9800 . ?
C38 H38C 0.9800 . ?
C39 C40 1.515(4) . ?
C39 C41 1.520(4) . ?
C39 H39 1.0000 . ?
C40 H40A 0.9800 . ?
C40 H40B 0.9800 . ?
C40 H40C 0.9800 . ?
C41 H41A 0.9800 . ?
C41 H41B 0.9800 . ?
C41 H41C 0.9800 . ?
C42 C43 1.386(3) . ?
C42 C47 1.386(3) . ?
C43 C44 1.382(3) . ?
C43 H43 0.9500 . ?
C44 C45 1.387(4) . ?
C44 H44 0.9500 . ?
C45 C46 1.350(4) . ?
C45 H45 0.9500 . ?
C46 C47 1.392(3) . ?
C46 H46 0.9500 . ?
C47 H47 0.9500 . ?
C48 C49 1.382(3) . ?
C48 C53 1.400(3) . ?
C49 C50 1.392(3) . ?
C49 H49 0.9500 . ?
C50 C51 1.377(3) . ?
C50 H50 0.9500 . ?
C51 C52 1.384(3) . ?
C51 H51 0.9500 . ?
C52 C53 1.388(3) . ?
C52 H52 0.9500 . ?
C53 H53 0.9500 . ?
C54 C55 1.385(3) . ?
C54 C59 1.394(3) . ?
C55 C56 1.391(3) . ?
C55 H55 0.9500 . ?
C56 C57 1.380(4) . ?
C56 H56 0.9500 . ?
C57 C58 1.379(4) . ?
C57 H57 0.9500 . ?
C58 C59 1.390(3) . ?
C58 H58 0.9500 . ?
C59 H59 0.9500 . ?
C60 C61 1.397(3) . ?
C60 C65 1.397(3) . ?
C61 C62 1.388(3) . ?
C61 H61 0.9500 . ?
C62 C63 1.385(4) . ?
C62 H62 0.9500 . ?
C63 C64 1.379(4) . ?
C63 H63 0.9500 . ?
C64 C65 1.382(3) . ?
C64 H64 0.9500 . ?
C65 H65 0.9500 . ?
C66 C67 1.522(3) . ?
C66 C68 1.545(3) . ?
C66 H66 1.0000 . ?
C67 H67A 0.9800 . ?
C67 H67B 0.9800 . ?
C67 H67C 0.9800 . ?
C68 C70 1.519(3) . ?
C68 C69 1.530(3) . ?
C68 H68 1.0000 . ?
C69 H69A 0.9800 . ?
C69 H69B 0.9800 . ?
C69 H69C 0.9800 . ?
C70 H70A 0.9800 . ?
C70 H70B 0.9800 . ?
C70 H70C 0.9800 . ?
Li1 Li2 2.403(5) . ?
Li1 Li4 2.405(5) . ?
Li1 Li3 3.463(5) . ?
Li2 Li3 2.370(5) . ?
Li2 Li4 3.305(5) . ?
Li3 Li4 2.396(5) . ?
P5 N5 1.6266(17) . ?
P5 C71 1.684(2) . ?
P5 C77 1.833(2) . ?
P5 C83 1.834(2) . ?
P5 Li7 2.655(3) . ?
P5 Li8 2.694(4) . ?
P6 N6 1.6356(18) . ?
P6 C71 1.679(2) . ?
P6 C95 1.828(2) . ?
P6 C89 1.830(2) . ?
P6 Li5 2.657(4) . ?
P6 Li6 2.671(4) . ?
P7 N7 1.6236(17) . ?
P7 C106 1.681(2) . ?
P7 C118 1.832(2) . ?
P7 C112 1.835(2) . ?
P7 Li5 2.659(4) . ?
P7 Li8 2.675(4) . ?
P8 N8 1.6278(18) . ?
P8 C106 1.685(2) . ?
P8 C124 1.822(2) . ?
P8 C130 1.835(2) . ?
P8 Li7 2.645(4) . ?
P8 Li6 2.682(4) . ?
N5 C72 1.479(2) . ?
N5 Li7 2.040(4) . ?
N5 Li8 2.049(4) . ?
N6 C101 1.463(3) . ?
N6 Li5 2.046(4) . ?
N6 Li6 2.048(4) . ?
N7 C107 1.485(3) . ?
N7 Li5 2.045(4) . ?
N7 Li8 2.054(4) . ?
N8 C136 1.479(3) . ?
N8 Li6 2.034(4) . ?
N8 Li7 2.044(4) . ?
C71 Li5 2.356(4) . ?
C71 Li7 2.362(4) . ?
C71 Li6 2.424(4) . ?
C71 Li8 2.460(4) . ?
C72 C73 1.522(3) . ?
C72 C74 1.538(3) . ?
C72 H72 1.0000 . ?
C73 H73A 0.9800 . ?
C73 H73B 0.9800 . ?
C73 H73C 0.9800 . ?
C74 C75 1.526(3) . ?
C74 C76 1.526(3) . ?
C74 H74 1.0000 . ?
C75 H75A 0.9800 . ?
C75 H75B 0.9800 . ?
C75 H75C 0.9800 . ?
C76 H76A 0.9800 . ?
C76 H76B 0.9800 . ?
C76 H76C 0.9800 . ?
C77 C82 1.380(3) . ?
C77 C78 1.399(3) . ?
C78 C79 1.383(3) . ?
C78 H78 0.9500 . ?
C79 C80 1.372(3) . ?
C79 H79 0.9500 . ?
C80 C81 1.389(4) . ?
C80 H80 0.9500 . ?
C81 C82 1.385(3) . ?
C81 H81 0.9500 . ?
C82 H82 0.9500 . ?
C83 C84 1.386(3) . ?
C83 C88 1.405(3) . ?
C84 C85 1.386(4) . ?
C84 H84 0.9500 . ?
C85 C86 1.379(5) . ?
C85 H85 0.9500 . ?
C86 C87 1.380(5) . ?
C86 H86 0.9500 . ?
C87 C88 1.372(4) . ?
C87 H87 0.9500 . ?
C88 H88 0.9500 . ?
C89 C90 1.394(3) . ?
C89 C94 1.397(3) . ?
C90 C91 1.393(3) . ?
C90 H90 0.9500 . ?
C91 C92 1.369(4) . ?
C91 H91 0.9500 . ?
C92 C93 1.366(4) . ?
C92 H92 0.9500 . ?
C93 C94 1.387(3) . ?
C93 H93 0.9500 . ?
C94 H94 0.9500 . ?
C95 C96 1.387(3) . ?
C95 C100 1.405(3) . ?
C96 C97 1.388(3) . ?
C96 H96 0.9500 . ?
C97 C98 1.385(4) . ?
C97 H97 0.9500 . ?
C98 C99 1.384(4) . ?
C98 H98 0.9500 . ?
C99 C100 1.383(3) . ?
C99 H99 0.9500 . ?
C100 H100 0.9500 . ?
C101 C102 1.518(3) . ?
C101 C103 1.553(3) . ?
C101 H101 1.0000 . ?
C102 H10A 0.9800 . ?
C102 H10B 0.9800 . ?
C102 H10C 0.9800 . ?
C103 C104 1.532(4) . ?
C103 C105 1.535(4) . ?
C103 H103 1.0000 . ?
C104 H10D 0.9800 . ?
C104 H10E 0.9800 . ?
C104 H10F 0.9800 . ?
C105 H10G 0.9800 . ?
C105 H10H 0.9800 . ?
C105 H10I 0.9800 . ?
C106 Li7 2.359(4) . ?
C106 Li5 2.363(4) . ?
C106 Li8 2.420(4) . ?
C106 Li6 2.441(4) . ?
C107 C108 1.528(3) . ?
C107 C109 1.545(3) . ?
C107 H107 1.0000 . ?
C108 H10J 0.9800 . ?
C108 H10K 0.9800 . ?
C108 H10L 0.9800 . ?
C109 C111 1.516(4) . ?
C109 C110 1.539(4) . ?
C109 H109 1.0000 . ?
C110 H11A 0.9800 . ?
C110 H11B 0.9800 . ?
C110 H11C 0.9800 . ?
C111 H11D 0.9800 . ?
C111 H11E 0.9800 . ?
C111 H11F 0.9800 . ?
C112 C113 1.388(3) . ?
C112 C117 1.399(3) . ?
C113 C114 1.383(3) . ?
C113 H113 0.9500 . ?
C114 C115 1.375(4) . ?
C114 H114 0.9500 . ?
C115 C116 1.384(4) . ?
C115 H115 0.9500 . ?
C116 C117 1.378(3) . ?
C116 H116 0.9500 . ?
C117 H117 0.9500 . ?
C118 C119 1.386(3) . ?
C118 C123 1.390(3) . ?
C119 C120 1.398(3) . ?
C119 H119 0.9500 . ?
C120 C121 1.376(4) . ?
C120 H120 0.9500 . ?
C121 C122 1.393(4) . ?
C121 H121 0.9500 . ?
C122 C123 1.388(4) . ?
C122 H122 0.9500 . ?
C123 H123 0.9500 . ?
C124 C129 1.396(3) . ?
C124 C125 1.401(3) . ?
C125 C126 1.380(3) . ?
C125 H125 0.9500 . ?
C126 C127 1.396(4) . ?
C126 H126 0.9500 . ?
C127 C128 1.370(4) . ?
C127 H127 0.9500 . ?
C128 C129 1.389(3) . ?
C128 H128 0.9500 . ?
C129 H129 0.9500 . ?
C130 C135 1.392(3) . ?
C130 C131 1.397(3) . ?
C131 C132 1.405(3) . ?
C131 H131 0.9500 . ?
C132 C133 1.360(4) . ?
C132 H132 0.9500 . ?
C133 C134 1.404(4) . ?
C133 H133 0.9500 . ?
C134 C135 1.383(3) . ?
C134 H134 0.9500 . ?
C135 H135 0.9500 . ?
C136 C137 1.525(3) . ?
C136 C138 1.535(3) . ?
C136 H136 1.0000 . ?
C137 H13A 0.9800 . ?
C137 H13B 0.9800 . ?
C137 H13C 0.9800 . ?
C138 C140 1.514(5) . ?
C138 C139 1.563(4) . ?
C138 H138 1.0000 . ?
C139 H13D 0.9800 . ?
C139 H13E 0.9800 . ?
C139 H13F 0.9800 . ?
C140 H14A 0.9800 . ?
C140 H14B 0.9800 . ?
C140 H14C 0.9800 . ?
Li5 Li6 2.389(5) . ?
Li5 Li8 2.396(5) . ?
Li5 Li7 3.280(5) . ?
Li6 Li7 2.397(5) . ?
Li6 Li8 3.496(5) . ?
Li7 Li8 2.404(5) . ?
O1 C143 1.397(4) . ?
O1 C142 1.426(4) . ?
C141 C142 1.528(9) . ?
C141 H14D 0.9800 . ?
C141 H14E 0.9800 . ?
C141 H14F 0.9800 . ?
C14B C142 1.26(3) . ?
C14B H14G 0.9800 . ?
C14B H14H 0.9800 . ?
C14B H14I 0.9800 . ?
C142 H14J 0.9900 . ?
C142 H14K 0.9900 . ?
C142 H14L 0.9900 . ?
C142 H14M 0.9900 . ?
C143 C144 1.511(6) . ?
C143 H14N 0.9900 . ?
C143 H14O 0.9900 . ?
C144 H14P 0.9800 . ?
C144 H14Q 0.9800 . ?
C144 H14R 0.9800 . ?
